data_7107604
loop_
_publ_author_name
'Gang Xu'
'Xing-Wei Yang'
'Chun-Yan Wu'
'Xiao-Nian Li'
'Jia Su'
'Xu Deng'
'Yan Li'
'Hong-Bo Qin'
'Li-Xin Yang'
'Qin-Shi Zhao'

_publ_section_title
;
 Przewalskone: a cytotoxic adduct of a danshenol type terpenoid and an
 icetexane diterpenoid via hetero-Diels-Alder reaction from Salvia
 przewalskii
;
_journal_name_full Chem.Commun.
_journal_page_first 4438
_journal_paper_doi 10.1039/c2cc30405h
_journal_volume 48
_journal_year 2012
_chemical_absolute_configuration ad
_chemical_formula_moiety '4(C41 H44 O7), 3(C H4 O), H2 O'
_chemical_formula_sum 'C41.75 H47.5 O8'
_chemical_formula_weight 677.30
_chemical_name_systematic
;
?
;
_space_group_IT_number 4
_symmetry_cell_setting monoclinic
_symmetry_space_group_name_Hall 'P 2yb'
_symmetry_space_group_name_H-M 'P 1 21 1'
_atom_sites_solution_hydrogens geom
_atom_sites_solution_primary direct
_atom_sites_solution_secondary difmap
_audit_creation_method SHELXL-97
_cell_angle_alpha 90.00
_cell_angle_beta 93.476(2)
_cell_angle_gamma 90.00
_cell_formula_units_Z 8
_cell_length_a 23.5849(6)
_cell_length_b 11.4526(3)
_cell_length_c 26.7997(8)
_cell_measurement_reflns_used 9860
_cell_measurement_temperature 100(2)
_cell_measurement_theta_max 66.03
_cell_measurement_theta_min 3.76
_cell_volume 7225.5(3)
_computing_cell_refinement 'Bruker SAINT'
_computing_data_collection 'Bruker APEX2'
_computing_data_reduction 'Bruker SAINT'
_computing_molecular_graphics 'Bruker SHELXTL'
_computing_publication_material 'Bruker SHELXTL'
_computing_structure_refinement 'SHELXL-97 (Sheldrick, 2008)'
_computing_structure_solution 'SHELXS-97 (Sheldrick, 2008)'
_diffrn_ambient_temperature 100(2)
_diffrn_measured_fraction_theta_full 0.953
_diffrn_measured_fraction_theta_max 0.953
_diffrn_measurement_device_type 'Bruker APEX-II CCD'
_diffrn_measurement_method '\f and \w scans'
_diffrn_radiation_monochromator graphite
_diffrn_radiation_source 'fine-focus sealed tube'
_diffrn_radiation_type CuK\a
_diffrn_radiation_wavelength 1.54178
_diffrn_reflns_av_R_equivalents 0.0852
_diffrn_reflns_av_sigmaI/netI 0.1016
_diffrn_reflns_limit_h_max 27
_diffrn_reflns_limit_h_min -28
_diffrn_reflns_limit_k_max 13
_diffrn_reflns_limit_k_min -13
_diffrn_reflns_limit_l_max 31
_diffrn_reflns_limit_l_min -31
_diffrn_reflns_number 61992
_diffrn_reflns_theta_full 68.03
_diffrn_reflns_theta_max 68.03
_diffrn_reflns_theta_min 1.88
_exptl_absorpt_coefficient_mu 0.688
_exptl_absorpt_correction_type none
_exptl_absorpt_process_details none
_exptl_crystal_colour colourless
_exptl_crystal_density_diffrn 1.245
_exptl_crystal_density_method 'not measured'
_exptl_crystal_description piece
_exptl_crystal_F_000 2896
_exptl_crystal_size_max 0.70
_exptl_crystal_size_mid 0.18
_exptl_crystal_size_min 0.03
_refine_diff_density_max 1.128
_refine_diff_density_min -0.401
_refine_diff_density_rms 0.078
_refine_ls_abs_structure_details 'Flack H D (1983), Acta Cryst. A39, 876-881'
_refine_ls_abs_structure_Flack -0.04(18)
_refine_ls_extinction_method none
_refine_ls_goodness_of_fit_ref 1.019
_refine_ls_hydrogen_treatment constr
_refine_ls_matrix_type full
_refine_ls_number_parameters 1831
_refine_ls_number_reflns 22414
_refine_ls_number_restraints 12
_refine_ls_restrained_S_all 1.019
_refine_ls_R_factor_all 0.1051
_refine_ls_R_factor_gt 0.0852
_refine_ls_shift/su_max 0.067
_refine_ls_shift/su_mean 0.001
_refine_ls_structure_factor_coef Fsqd
_refine_ls_weighting_details 'calc w=1/[\s^2^(Fo^2^)+(0.1571P)^2^+0.6330P] where P=(Fo^2^+2Fc^2^)/3'
_refine_ls_weighting_scheme calc
_refine_ls_wR_factor_gt 0.2219
_refine_ls_wR_factor_ref 0.2367
_reflns_number_gt 16541
_reflns_number_total 22414
_reflns_threshold_expression >2sigma(I)
_cod_data_source_file c2cc30405h.txt
_cod_data_source_block cu_sxg_33a_0m
_cod_original_sg_symbol_H-M 'P 21'
_cod_database_code 7107604

loop_
_symmetry_equiv_pos_as_xyz
'x, y, z'
'-x, y+1/2, -z'

loop_
_atom_site_label
_atom_site_type_symbol
_atom_site_fract_x
_atom_site_fract_y
_atom_site_fract_z
_atom_site_U_iso_or_equiv
_atom_site_adp_type
_atom_site_occupancy
_atom_site_symmetry_multiplicity
_atom_site_calc_flag
_atom_site_refinement_flags
O4S O 0.48259(16) 0.1500(3) 0.54528(16) 0.0639(10) Uani 1 1 d .
H4S1 H 0.4858 0.2299 0.5579 0.096 Uiso 1 1 d R
H4S2 H 0.4943 0.0908 0.5695 0.096 Uiso 1 1 d R
O11' O 0.89466(14) 0.1402(3) 0.20455(13) 0.0482(8) Uani 1 1 d .
O7' O 0.77583(14) -0.1887(3) 0.14523(16) 0.0534(9) Uani 1 1 d .
O2S O 0.4668(2) 0.3511(5) 0.5954(2) 0.0926(15) Uani 1 1 d U
H2S H 0.4606 0.3407 0.6257 0.139 Uiso 1 1 calc R
O3S O 0.1944(3) 0.2439(6) 0.5792(3) 0.110(2) Uani 1 1 d .
H3S H 0.1803 0.3111 0.5801 0.166 Uiso 1 1 calc R
O14 O 0.93135(15) 0.3674(3) 0.12550(16) 0.0579(10) Uani 1 1 d .
O12' O 0.97036(14) 0.1825(3) 0.13692(16) 0.0552(9) Uani 1 1 d .
O12 O 0.7771(2) 0.2703(4) 0.21429(18) 0.0787(14) Uani 1 1 d .
O1S O 0.1520(4) 1.0320(8) 0.5535(4) 0.158(3) Uani 1 1 d .
H1S H 0.1620 1.1022 0.5518 0.237 Uiso 1 1 calc R
O11 O 0.70896(18) 0.3579(4) 0.1397(2) 0.0774(13) Uani 1 1 d .
H11 H 0.6853 0.3686 0.1614 0.116 Uiso 1 1 calc R
O31' O 0.31543(16) 0.3142(3) 0.23568(13) 0.0518(9) Uani 1 1 d .
O27' O 0.38657(17) 0.6093(3) 0.12284(15) 0.0569(9) Uani 1 1 d .
O36 O 0.38776(17) 0.0662(3) 0.09489(16) 0.0638(11) Uani 1 1 d .
H36 H 0.4229 0.0537 0.0978 0.096 Uiso 1 1 calc R
O37 O 0.40430(16) 0.1427(4) 0.1918(2) 0.0852(16) Uani 1 1 d .
O47 O 0.48599(17) -0.0253(5) 0.1378(2) 0.0873(15) Uani 1 1 d .
O32' O 0.20306(17) 0.3031(3) 0.21759(15) 0.0582(10) Uani 1 1 d .
O51' O 0.36362(12) 0.2549(3) 0.48409(12) 0.0359(7) Uani 1 1 d .
O47' O 0.48913(12) 0.4807(3) 0.38139(13) 0.0410(7) Uani 1 1 d .
O52' O 0.25592(12) 0.3159(2) 0.45657(12) 0.0375(7) Uani 1 1 d .
O64 O 0.24273(12) 0.1238(3) 0.43083(13) 0.0395(8) Uani 1 1 d .
O61 O 0.42517(13) -0.0563(3) 0.36963(13) 0.0466(8) Uani 1 1 d .
H61 H 0.4567 -0.0805 0.3818 0.070 Uiso 1 1 calc R
O62 O 0.42743(13) 0.0095(3) 0.46891(13) 0.0478(8) Uani 1 1 d .
O72 O 0.32203(17) -0.1892(3) 0.48166(17) 0.0641(11) Uani 1 1 d .
O71' O 1.03930(13) 0.1667(3) 0.43161(13) 0.0458(8) Uani 1 1 d .
O67' O 0.86288(14) -0.0564(3) 0.39890(15) 0.0558(10) Uani 1 1 d .
O72' O 1.10667(12) 0.1147(3) 0.35887(14) 0.0461(8) Uani 1 1 d .
O89 O 1.10339(12) 0.3082(3) 0.33571(14) 0.0457(8) Uani 1 1 d .
O86 O 0.90800(14) 0.4835(4) 0.36763(16) 0.0599(10) Uani 1 1 d .
H86 H 0.8913 0.4973 0.3938 0.090 Uiso 1 1 calc R
O87 O 0.9769(2) 0.4166(4) 0.45168(19) 0.0890(16) Uani 1 1 d .
O97 O 1.07117(19) 0.6177(5) 0.4083(3) 0.108(2) Uani 1 1 d U
C3 C 0.6822(3) 0.6712(6) 0.0024(3) 0.0714(18) Uani 1 1 d .
H3 H 0.6591 0.7139 -0.0215 0.086 Uiso 1 1 calc R
C2 C 0.6575(3) 0.6221(5) 0.0441(3) 0.0720(19) Uani 1 1 d .
H2 H 0.6186 0.6356 0.0492 0.086 Uiso 1 1 calc R
C1 C 0.6892(2) 0.5557(5) 0.0770(3) 0.0630(16) Uani 1 1 d .
H1 H 0.6717 0.5201 0.1042 0.076 Uiso 1 1 calc R
C10 C 0.7486(2) 0.5381(4) 0.0718(2) 0.0486(13) Uani 1 1 d .
C9 C 0.7836(2) 0.4683(4) 0.1060(2) 0.0452(12) Uani 1 1 d .
C8 C 0.8412(2) 0.4564(4) 0.0993(2) 0.0451(12) Uani 1 1 d .
C14 C 0.8745(2) 0.3847(4) 0.1323(2) 0.0508(14) Uani 1 1 d .
C13 C 0.8582(2) 0.3282(4) 0.1733(2) 0.0455(12) Uani 1 1 d .
C15 C 0.9064(2) 0.2624(5) 0.1995(2) 0.0502(13) Uani 1 1 d .
C11' C 0.88790(19) 0.0812(4) 0.1608(2) 0.0439(12) Uani 1 1 d .
C9' C 0.84489(18) 0.0031(4) 0.15171(19) 0.0382(11) Uani 1 1 d .
C20' C 0.8031(2) -0.0191(4) 0.1925(2) 0.0433(11) Uani 1 1 d .
H20A H 0.7896 0.0564 0.2053 0.052 Uiso 1 1 calc R
H20B H 0.8226 -0.0619 0.2207 0.052 Uiso 1 1 calc R
C10' C 0.7524(2) -0.0908(4) 0.1708(2) 0.0429(12) Uani 1 1 d .
C1' C 0.7181(2) -0.1403(5) 0.2122(2) 0.0536(14) Uani 1 1 d .
H1'1 H 0.7136 -0.0783 0.2374 0.064 Uiso 1 1 calc R
H1'2 H 0.7403 -0.2041 0.2288 0.064 Uiso 1 1 calc R
C2' C 0.6581(4) -0.1885(10) 0.1961(5) 0.136(4) Uani 1 1 d .
H2'1 H 0.6322 -0.1701 0.2227 0.163 Uiso 1 1 calc R
H2'2 H 0.6606 -0.2746 0.1937 0.163 Uiso 1 1 calc R
C3' C 0.6287(3) -0.1355(6) 0.1402(3) 0.087(2) Uani 1 1 d .
H3'1 H 0.6389 -0.1856 0.1121 0.104 Uiso 1 1 calc R
H3'2 H 0.5867 -0.1320 0.1407 0.104 Uiso 1 1 calc R
C18' C 0.6414(3) 0.0548(10) 0.1805(4) 0.122(4) Uani 1 1 d .
H18A H 0.6008 0.0729 0.1802 0.184 Uiso 1 1 calc R
H18B H 0.6632 0.1275 0.1798 0.184 Uiso 1 1 calc R
H18C H 0.6528 0.0110 0.2109 0.184 Uiso 1 1 calc R
C4' C 0.65280(19) -0.0172(5) 0.1356(2) 0.0482(13) Uani 1 1 d .
C19' C 0.6245(3) 0.0491(11) 0.0918(4) 0.126(4) Uani 1 1 d .
H19A H 0.6309 0.0076 0.0606 0.190 Uiso 1 1 calc R
H19B H 0.6408 0.1277 0.0904 0.190 Uiso 1 1 calc R
H19C H 0.5836 0.0548 0.0960 0.190 Uiso 1 1 calc R
C5' C 0.71851(18) -0.0212(4) 0.12986(19) 0.0411(11) Uani 1 1 d .
H5' H 0.7327 0.0611 0.1315 0.049 Uiso 1 1 calc R
C7' C 0.7911(2) -0.1396(5) 0.0988(2) 0.0482(13) Uani 1 1 d .
H7' H 0.8002 -0.2023 0.0746 0.058 Uiso 1 1 calc R
C8' C 0.84078(19) -0.0592(4) 0.1085(2) 0.0423(11) Uani 1 1 d .
C16 C 0.9536(2) 0.2817(5) 0.1617(2) 0.0589(15) Uani 1 1 d .
H16 H 0.9877 0.3158 0.1803 0.071 Uiso 1 1 calc R
C12' C 0.92708(19) 0.1023(4) 0.1245(2) 0.0483(13) Uani 1 1 d .
C13' C 0.9262(2) 0.0367(5) 0.0813(2) 0.0535(14) Uani 1 1 d .
C14' C 0.8822(2) -0.0425(5) 0.0731(2) 0.0522(13) Uani 1 1 d .
H14' H 0.8798 -0.0866 0.0430 0.063 Uiso 1 1 calc R
C15' C 0.9739(2) 0.0472(6) 0.0431(3) 0.0737(19) Uani 1 1 d .
H15' H 0.9621 -0.0073 0.0152 0.088 Uiso 1 1 calc R
C16' C 0.9781(3) 0.1635(9) 0.0194(3) 0.103(3) Uani 1 1 d .
H16A H 0.9822 0.2237 0.0454 0.154 Uiso 1 1 calc R
H16B H 0.9437 0.1785 -0.0020 0.154 Uiso 1 1 calc R
H16C H 1.0113 0.1651 -0.0009 0.154 Uiso 1 1 calc R
C17' C 1.0285(3) -0.0020(10) 0.0661(4) 0.109(3) Uani 1 1 d .
H17A H 1.0569 -0.0044 0.0409 0.164 Uiso 1 1 calc R
H17B H 1.0219 -0.0813 0.0783 0.164 Uiso 1 1 calc R
H17C H 1.0424 0.0475 0.0941 0.164 Uiso 1 1 calc R
C11 C 0.7598(2) 0.4186(5) 0.1536(2) 0.0524(14) Uani 1 1 d .
C12 C 0.7978(2) 0.3325(5) 0.1831(2) 0.0538(14) Uani 1 1 d .
C21 C 0.7520(3) 0.5214(5) 0.1889(2) 0.0642(16) Uani 1 1 d U
H21A H 0.7339 0.5865 0.1696 0.077 Uiso 1 1 calc R
H21B H 0.7899 0.5484 0.2020 0.077 Uiso 1 1 calc R
C4 C 0.7387(3) 0.6584(5) -0.0043(2) 0.0637(16) Uani 1 1 d .
C18 C 0.7645(4) 0.7187(6) -0.0469(3) 0.082(2) Uani 1 1 d .
H18D H 0.7349 0.7350 -0.0733 0.122 Uiso 1 1 calc R
H18E H 0.7936 0.6683 -0.0603 0.122 Uiso 1 1 calc R
H18F H 0.7819 0.7922 -0.0352 0.122 Uiso 1 1 calc R
C5 C 0.7722(3) 0.5899(5) 0.0292(2) 0.0550(14) Uani 1 1 d .
C6 C 0.8323(3) 0.5748(5) 0.0255(2) 0.0559(14) Uani 1 1 d .
H6 H 0.8499 0.6129 -0.0010 0.067 Uiso 1 1 calc R
C7 C 0.8643(3) 0.5105(5) 0.0571(2) 0.0544(14) Uani 1 1 d .
H7 H 0.9034 0.5002 0.0516 0.065 Uiso 1 1 calc R
C17 C 0.9214(3) 0.3053(6) 0.2512(3) 0.0725(18) Uani 1 1 d .
H17D H 0.8883 0.2983 0.2714 0.109 Uiso 1 1 calc R
H17E H 0.9330 0.3874 0.2499 0.109 Uiso 1 1 calc R
H17F H 0.9527 0.2585 0.2663 0.109 Uiso 1 1 calc R
C6' C 0.7377(2) -0.0749(5) 0.0812(2) 0.0514(13) Uani 1 1 d .
H6'1 H 0.7087 -0.1289 0.0662 0.062 Uiso 1 1 calc R
H6'2 H 0.7459 -0.0137 0.0566 0.062 Uiso 1 1 calc R
C28 C 0.2861(3) -0.2455(5) -0.0180(2) 0.0639(16) Uani 1 1 d .
H28 H 0.2828 -0.2919 -0.0474 0.077 Uiso 1 1 calc R
C29 C 0.2379(3) -0.2244(5) 0.0093(2) 0.0544(14) Uani 1 1 d .
C30 C 0.2440(2) -0.1546(4) 0.0524(2) 0.0461(12) Uani 1 1 d .
C31 C 0.1961(2) -0.1254(5) 0.0802(2) 0.0528(14) Uani 1 1 d .
H31 H 0.1600 -0.1570 0.0702 0.063 Uiso 1 1 calc R
C32 C 0.2011(2) -0.0535(5) 0.1207(2) 0.0493(13) Uani 1 1 d .
H32 H 0.1683 -0.0334 0.1377 0.059 Uiso 1 1 calc R
C33 C 0.2546(2) -0.0086(4) 0.1375(2) 0.0456(12) Uani 1 1 d .
C39 C 0.2592(2) 0.0714(4) 0.1794(2) 0.0482(13) Uani 1 1 d .
C38 C 0.3067(2) 0.1201(4) 0.1993(2) 0.0468(12) Uani 1 1 d .
C40 C 0.2931(3) 0.1999(5) 0.2412(2) 0.0538(14) Uani 1 1 d .
C31' C 0.2931(2) 0.3714(4) 0.19380(19) 0.0444(12) Uani 1 1 d .
C29' C 0.3272(2) 0.4346(4) 0.1649(2) 0.0445(12) Uani 1 1 d .
C40' C 0.3903(2) 0.4444(5) 0.1774(2) 0.0504(13) Uani 1 1 d .
H40A H 0.4065 0.3653 0.1825 0.060 Uiso 1 1 calc R
H40B H 0.3969 0.4883 0.2091 0.060 Uiso 1 1 calc R
C30' C 0.4204(2) 0.5063(5) 0.1360(2) 0.0520(13) Uani 1 1 d .
C25' C 0.4167(2) 0.4318(5) 0.0870(2) 0.0539(14) Uani 1 1 d .
H25' H 0.4024 0.3527 0.0959 0.065 Uiso 1 1 calc R
C24' C 0.4742(2) 0.4145(7) 0.0629(3) 0.080(2) Uani 1 1 d U
C38' C 0.5123(4) 0.3387(13) 0.0963(4) 0.135(4) Uani 1 1 d .
H38A H 0.5463 0.3181 0.0789 0.203 Uiso 1 1 calc R
H38B H 0.4919 0.2673 0.1046 0.203 Uiso 1 1 calc R
H38C H 0.5234 0.3812 0.1271 0.203 Uiso 1 1 calc R
C39' C 0.4650(4) 0.3482(12) 0.0152(4) 0.129(4) Uani 1 1 d .
H39A H 0.4395 0.3923 -0.0080 0.193 Uiso 1 1 calc R
H39B H 0.4481 0.2722 0.0220 0.193 Uiso 1 1 calc R
H39C H 0.5016 0.3366 0.0004 0.193 Uiso 1 1 calc R
C26' C 0.3697(2) 0.4912(5) 0.0546(2) 0.0553(14) Uani 1 1 d .
H26A H 0.3435 0.4334 0.0384 0.066 Uiso 1 1 calc R
H26B H 0.3856 0.5411 0.0287 0.066 Uiso 1 1 calc R
C27' C 0.3399(2) 0.5651(5) 0.0935(2) 0.0520(13) Uani 1 1 d .
H27' H 0.3183 0.6306 0.0765 0.062 Uiso 1 1 calc R
C21' C 0.4789(3) 0.5493(6) 0.1535(3) 0.0791(19) Uani 1 1 d U
H21C H 0.4744 0.6163 0.1762 0.095 Uiso 1 1 calc R
H21D H 0.4984 0.4864 0.1732 0.095 Uiso 1 1 calc R
C35 C 0.2976(2) -0.1072(4) 0.0690(2) 0.0460(12) Uani 1 1 d .
C34 C 0.30315(19) -0.0358(4) 0.1130(2) 0.0434(12) Uani 1 1 d .
C36 C 0.3609(2) 0.0093(5) 0.1344(2) 0.0496(13) Uani 1 1 d .
C37 C 0.3601(2) 0.0973(4) 0.1773(2) 0.0525(14) Uani 1 1 d .
C46 C 0.39484(19) -0.0959(4) 0.1565(2) 0.0464(12) Uani 1 1 d .
H46A H 0.3772 -0.1226 0.1871 0.056 Uiso 1 1 calc R
H46B H 0.3925 -0.1609 0.1321 0.056 Uiso 1 1 calc R
C47 C 0.4573(2) -0.0677(5) 0.1695(3) 0.0618(16) Uani 1 1 d .
C48 C 0.4812(3) -0.0977(7) 0.2194(3) 0.088(2) Uani 1 1 d .
H48A H 0.5221 -0.0824 0.2214 0.132 Uiso 1 1 calc R
H48B H 0.4744 -0.1805 0.2260 0.132 Uiso 1 1 calc R
H48C H 0.4630 -0.0501 0.2443 0.132 Uiso 1 1 calc R
C26 C 0.3453(3) -0.1347(5) 0.0389(2) 0.0597(15) Uani 1 1 d .
H26 H 0.3822 -0.1062 0.0485 0.072 Uiso 1 1 calc R
C27 C 0.3371(3) -0.2001(5) -0.0025(2) 0.0644(16) Uani 1 1 d .
H27 H 0.3688 -0.2153 -0.0218 0.077 Uiso 1 1 calc R
C43 C 0.1813(3) -0.2742(5) -0.0086(2) 0.0690(17) Uani 1 1 d .
H43A H 0.1665 -0.3229 0.0177 0.103 Uiso 1 1 calc R
H43B H 0.1858 -0.3217 -0.0385 0.103 Uiso 1 1 calc R
H43C H 0.1546 -0.2103 -0.0167 0.103 Uiso 1 1 calc R
O39 O 0.21169(15) 0.1062(4) 0.20148(16) 0.0601(10) Uani 1 1 d .
C41 C 0.2270(3) 0.1990(5) 0.2356(2) 0.0570(14) Uani 1 1 d .
H41 H 0.2119 0.1811 0.2688 0.068 Uiso 1 1 calc R
C32' C 0.2344(2) 0.3661(4) 0.1837(2) 0.0466(12) Uani 1 1 d .
C33' C 0.2085(2) 0.4265(5) 0.1450(2) 0.0493(13) Uani 1 1 d .
C34' C 0.2432(2) 0.4920(5) 0.1160(2) 0.0505(13) Uani 1 1 d .
H34' H 0.2261 0.5363 0.0891 0.061 Uiso 1 1 calc R
C28' C 0.3016(2) 0.4960(4) 0.1242(2) 0.0465(12) Uani 1 1 d .
C35' C 0.1433(2) 0.4236(7) 0.1365(3) 0.075(2) Uani 1 1 d .
H35' H 0.1283 0.4365 0.1702 0.090 Uiso 1 1 calc R
C36' C 0.1199(3) 0.3072(9) 0.1191(4) 0.102(3) Uani 1 1 d .
H36A H 0.0787 0.3062 0.1218 0.153 Uiso 1 1 calc R
H36B H 0.1374 0.2451 0.1399 0.153 Uiso 1 1 calc R
H36C H 0.1285 0.2946 0.0842 0.153 Uiso 1 1 calc R
C37' C 0.1201(3) 0.5224(9) 0.1046(3) 0.095(3) Uani 1 1 d .
H37A H 0.1301 0.5104 0.0700 0.142 Uiso 1 1 calc R
H37B H 0.1364 0.5963 0.1171 0.142 Uiso 1 1 calc R
H37C H 0.0787 0.5250 0.1058 0.142 Uiso 1 1 calc R
C42 C 0.3171(3) 0.1573(6) 0.2918(2) 0.0747(19) Uani 1 1 d .
H42A H 0.3584 0.1503 0.2914 0.112 Uiso 1 1 calc R
H42B H 0.3007 0.0809 0.2990 0.112 Uiso 1 1 calc R
H42C H 0.3075 0.2132 0.3177 0.112 Uiso 1 1 calc R
C68 C 0.2051(3) -0.2639(6) 0.2260(3) 0.0761(19) Uani 1 1 d .
H68A H 0.2090 -0.3128 0.1963 0.114 Uiso 1 1 calc R
H68B H 0.1901 -0.1873 0.2157 0.114 Uiso 1 1 calc R
H68C H 0.1791 -0.3014 0.2481 0.114 Uiso 1 1 calc R
C54 C 0.2609(3) -0.2492(4) 0.2525(2) 0.0543(14) Uani 1 1 d .
C55 C 0.2670(2) -0.1779(4) 0.29724(19) 0.0429(11) Uani 1 1 d .
C60 C 0.3210(2) -0.1680(4) 0.32370(18) 0.0376(11) Uani 1 1 d .
C59 C 0.32508(18) -0.0962(4) 0.36810(18) 0.0342(10) Uani 1 1 d .
C58 C 0.27857(18) -0.0334(4) 0.38118(17) 0.0355(10) Uani 1 1 d .
C64 C 0.28594(17) 0.0507(4) 0.42135(18) 0.0336(10) Uani 1 1 d .
C63 C 0.33310(18) 0.0669(4) 0.45062(18) 0.0354(10) Uani 1 1 d .
C65 C 0.32412(17) 0.1614(4) 0.48802(18) 0.0349(10) Uani 1 1 d .
C51' C 0.35447(17) 0.3223(4) 0.44199(17) 0.0322(10) Uani 1 1 d .
C49' C 0.40031(18) 0.3590(4) 0.41513(18) 0.0361(10) Uani 1 1 d .
C60' C 0.45974(17) 0.3199(4) 0.42963(19) 0.0401(11) Uani 1 1 d .
H60A H 0.4606 0.2337 0.4327 0.048 Uiso 1 1 calc R
H60B H 0.4721 0.3535 0.4625 0.048 Uiso 1 1 calc R
C50' C 0.50061(17) 0.3584(4) 0.39054(19) 0.0388(11) Uani 1 1 d .
C45' C 0.48707(19) 0.2996(5) 0.33834(19) 0.0430(11) Uani 1 1 d .
H45' H 0.4609 0.2323 0.3432 0.052 Uiso 1 1 calc R
C44' C 0.5393(2) 0.2534(5) 0.3126(2) 0.0538(13) Uani 1 1 d .
C43' C 0.5865(2) 0.3447(6) 0.3188(2) 0.0579(15) Uani 1 1 d .
H43D H 0.5731 0.4177 0.3022 0.070 Uiso 1 1 calc R
H43E H 0.6197 0.3167 0.3014 0.070 Uiso 1 1 calc R
C58' C 0.5583(3) 0.1362(6) 0.3346(3) 0.0747(19) Uani 1 1 d .
H58A H 0.5936 0.1120 0.3201 0.112 Uiso 1 1 calc R
H58B H 0.5288 0.0776 0.3269 0.112 Uiso 1 1 calc R
H58C H 0.5648 0.1436 0.3709 0.112 Uiso 1 1 calc R
C47' C 0.43832(17) 0.4796(4) 0.3484(2) 0.0430(12) Uani 1 1 d .
H47' H 0.4308 0.5589 0.3338 0.052 Uiso 1 1 calc R
C48' C 0.38870(18) 0.4394(4) 0.37726(19) 0.0376(11) Uani 1 1 d .
C52' C 0.29927(17) 0.3572(4) 0.42746(18) 0.0348(10) Uani 1 1 d .
C53' C 0.28710(18) 0.4362(4) 0.38952(19) 0.0374(11) Uani 1 1 d .
C54' C 0.33346(17) 0.4768(4) 0.36466(18) 0.0359(10) Uani 1 1 d .
H54' H 0.3272 0.5316 0.3383 0.043 Uiso 1 1 calc R
C55' C 0.22810(19) 0.4850(5) 0.3779(2) 0.0454(12) Uani 1 1 d .
H55' H 0.2006 0.4323 0.3938 0.054 Uiso 1 1 calc R
C56' C 0.2117(2) 0.4901(6) 0.3239(2) 0.0657(16) Uani 1 1 d .
H56A H 0.2389 0.5389 0.3071 0.099 Uiso 1 1 calc R
H56B H 0.1736 0.5237 0.3189 0.099 Uiso 1 1 calc R
H56C H 0.2118 0.4111 0.3099 0.099 Uiso 1 1 calc R
C57' C 0.2230(2) 0.6048(6) 0.4012(3) 0.0624(16) Uani 1 1 d .
H57A H 0.2495 0.6586 0.3863 0.094 Uiso 1 1 calc R
H57B H 0.2320 0.5997 0.4373 0.094 Uiso 1 1 calc R
H57C H 0.1840 0.6337 0.3950 0.094 Uiso 1 1 calc R
C66 C 0.26229(18) 0.2008(4) 0.47167(18) 0.0360(10) Uani 1 1 d .
H66 H 0.2378 0.1875 0.5003 0.043 Uiso 1 1 calc R
C51 C 0.3683(2) -0.2245(4) 0.3046(2) 0.0459(12) Uani 1 1 d .
H51 H 0.4047 -0.2169 0.3215 0.055 Uiso 1 1 calc R
C52 C 0.3622(3) -0.2899(5) 0.2622(2) 0.0532(14) Uani 1 1 d .
H52 H 0.3945 -0.3278 0.2502 0.064 Uiso 1 1 calc R
C53 C 0.3095(3) -0.3026(5) 0.2361(2) 0.0602(16) Uani 1 1 d .
H53 H 0.3068 -0.3485 0.2065 0.072 Uiso 1 1 calc R
C56 C 0.2207(2) -0.1186(4) 0.3143(2) 0.0502(14) Uani 1 1 d .
H56 H 0.1847 -0.1287 0.2970 0.060 Uiso 1 1 calc R
C57 C 0.22458(19) -0.0465(4) 0.3547(2) 0.0448(12) Uani 1 1 d .
H57 H 0.1922 -0.0060 0.3650 0.054 Uiso 1 1 calc R
C61 C 0.38141(18) -0.0905(4) 0.40116(18) 0.0359(10) Uani 1 1 d .
C62 C 0.38253(18) -0.0011(4) 0.44341(18) 0.0377(10) Uani 1 1 d .
C67 C 0.3288(2) 0.1194(5) 0.5421(2) 0.0517(13) Uani 1 1 d .
H67A H 0.3676 0.0925 0.5506 0.077 Uiso 1 1 calc R
H67B H 0.3022 0.0549 0.5461 0.077 Uiso 1 1 calc R
H67C H 0.3196 0.1838 0.5642 0.077 Uiso 1 1 calc R
C71 C 0.39552(19) -0.2118(4) 0.42486(18) 0.0389(11) Uani 1 1 d .
H71A H 0.3922 -0.2713 0.3981 0.047 Uiso 1 1 calc R
H71B H 0.4356 -0.2110 0.4381 0.047 Uiso 1 1 calc R
C72 C 0.3590(2) -0.2496(4) 0.46650(19) 0.0392(11) Uani 1 1 d .
C73 C 0.3736(2) -0.3661(5) 0.4877(2) 0.0550(14) Uani 1 1 d .
H73A H 0.3587 -0.3729 0.5210 0.083 Uiso 1 1 calc R
H73B H 0.4149 -0.3755 0.4904 0.083 Uiso 1 1 calc R
H73C H 0.3566 -0.4269 0.4658 0.083 Uiso 1 1 calc R
C46' C 0.4534(2) 0.3945(5) 0.3085(2) 0.0475(13) Uani 1 1 d .
H46C H 0.4771 0.4320 0.2837 0.057 Uiso 1 1 calc R
H46D H 0.4189 0.3615 0.2909 0.057 Uiso 1 1 calc R
C41' C 0.56111(18) 0.3489(5) 0.4105(2) 0.0483(13) Uani 1 1 d .
H41A H 0.5674 0.2694 0.4242 0.058 Uiso 1 1 calc R
H41B H 0.5673 0.4048 0.4385 0.058 Uiso 1 1 calc R
C42' C 0.6056(2) 0.3724(6) 0.3722(2) 0.0554(14) Uani 1 1 d .
H42D H 0.6165 0.4559 0.3742 0.066 Uiso 1 1 calc R
H42E H 0.6399 0.3257 0.3815 0.066 Uiso 1 1 calc R
C59' C 0.5243(3) 0.2347(7) 0.2560(2) 0.0745(19) Uani 1 1 d .
H59A H 0.5193 0.3107 0.2395 0.112 Uiso 1 1 calc R
H59B H 0.4889 0.1899 0.2516 0.112 Uiso 1 1 calc R
H59C H 0.5550 0.1918 0.2412 0.112 Uiso 1 1 calc R
C63' C 0.7375(2) 0.0841(8) 0.4004(3) 0.082(2) Uani 1 1 d .
H63A H 0.7360 0.0162 0.3776 0.098 Uiso 1 1 calc R
H63B H 0.6982 0.1136 0.4025 0.098 Uiso 1 1 calc R
C62' C 0.7602(3) 0.0442(9) 0.4526(3) 0.092(3) Uani 1 1 d .
H62A H 0.7396 0.0872 0.4779 0.111 Uiso 1 1 calc R
H62B H 0.7515 -0.0398 0.4563 0.111 Uiso 1 1 calc R
C61' C 0.8246(2) 0.0621(6) 0.4640(2) 0.0625(16) Uani 1 1 d .
H61A H 0.8388 -0.0007 0.4868 0.075 Uiso 1 1 calc R
H61B H 0.8305 0.1373 0.4817 0.075 Uiso 1 1 calc R
C70' C 0.8601(2) 0.0622(5) 0.4175(2) 0.0484(13) Uani 1 1 d .
C80' C 0.9215(2) 0.0973(5) 0.4321(2) 0.0506(13) Uani 1 1 d .
H80A H 0.9233 0.1821 0.4392 0.061 Uiso 1 1 calc R
H80B H 0.9351 0.0550 0.4627 0.061 Uiso 1 1 calc R
C69' C 0.95941(19) 0.0680(4) 0.3895(2) 0.0436(12) Uani 1 1 d .
C71' C 1.01612(19) 0.1054(4) 0.3919(2) 0.0441(12) Uani 1 1 d .
C90 C 1.0740(2) 0.2625(4) 0.4178(2) 0.0448(12) Uani 1 1 d .
C88 C 1.04045(19) 0.3582(4) 0.3933(2) 0.0430(12) Uani 1 1 d .
C89 C 1.05893(18) 0.3782(4) 0.3468(2) 0.0409(12) Uani 1 1 d .
C83 C 1.03617(19) 0.4600(4) 0.3107(2) 0.0426(12) Uani 1 1 d .
C82 C 1.0599(2) 0.4694(4) 0.2631(2) 0.0456(12) Uani 1 1 d .
H82 H 1.0933 0.4273 0.2564 0.055 Uiso 1 1 calc R
C81 C 1.0344(2) 0.5387(4) 0.2277(2) 0.0471(12) Uani 1 1 d .
H81 H 1.0514 0.5463 0.1966 0.057 Uiso 1 1 calc R
C80 C 0.9841(2) 0.5997(4) 0.2346(2) 0.0436(12) Uani 1 1 d .
C79 C 0.9553(2) 0.6637(5) 0.1955(2) 0.0548(14) Uani 1 1 d .
C93 C 0.9796(3) 0.6747(6) 0.1451(2) 0.0691(17) Uani 1 1 d .
H93A H 0.9544 0.7231 0.1232 0.104 Uiso 1 1 calc R
H93B H 0.9830 0.5970 0.1302 0.104 Uiso 1 1 calc R
H93C H 1.0172 0.7112 0.1489 0.104 Uiso 1 1 calc R
C79' C 0.7459(3) 0.2112(10) 0.3262(3) 0.099(3) Uani 1 1 d .
H79A H 0.7391 0.1398 0.3066 0.148 Uiso 1 1 calc R
H79B H 0.7715 0.2627 0.3089 0.148 Uiso 1 1 calc R
H79C H 0.7097 0.2513 0.3301 0.148 Uiso 1 1 calc R
C64' C 0.7736(2) 0.1790(6) 0.3789(2) 0.0662(17) Uani 1 1 d .
C78' C 0.7767(3) 0.2876(8) 0.4112(3) 0.090(2) Uani 1 1 d .
H78A H 0.7385 0.3204 0.4131 0.135 Uiso 1 1 calc R
H78B H 0.8014 0.3453 0.3965 0.135 Uiso 1 1 calc R
H78C H 0.7921 0.2673 0.4448 0.135 Uiso 1 1 calc R
C65' C 0.83449(19) 0.1314(5) 0.3715(2) 0.0484(13) Uani 1 1 d .
H65' H 0.8599 0.1994 0.3658 0.058 Uiso 1 1 calc R
C66' C 0.8385(2) 0.0476(6) 0.3282(2) 0.0590(15) Uani 1 1 d .
H66A H 0.8010 0.0126 0.3188 0.071 Uiso 1 1 calc R
H66B H 0.8526 0.0878 0.2987 0.071 Uiso 1 1 calc R
C67' C 0.8797(2) -0.0438(5) 0.3475(2) 0.0537(14) Uani 1 1 d .
H67' H 0.8753 -0.1185 0.3283 0.064 Uiso 1 1 calc R
C68' C 0.94086(19) -0.0001(4) 0.3501(2) 0.0473(13) Uani 1 1 d .
C74' C 0.9751(2) -0.0266(5) 0.3108(2) 0.0539(14) Uani 1 1 d .
H74' H 0.9606 -0.0729 0.2836 0.065 Uiso 1 1 calc R
C73' C 1.03120(19) 0.0153(4) 0.3117(2) 0.0464(13) Uani 1 1 d .
C72' C 1.04929(18) 0.0796(4) 0.3526(2) 0.0424(12) Uani 1 1 d .
C91 C 1.11418(19) 0.2261(4) 0.3762(2) 0.0444(12) Uani 1 1 d .
H91 H 1.1544 0.2353 0.3896 0.053 Uiso 1 1 calc R
C85 C 0.96002(19) 0.5941(4) 0.2834(2) 0.0427(12) Uani 1 1 d .
C84 C 0.98881(18) 0.5242(4) 0.3215(2) 0.0391(11) Uani 1 1 d .
C86 C 0.96627(19) 0.5186(4) 0.3746(2) 0.0429(11) Uani 1 1 d .
C87 C 0.9963(2) 0.4259(5) 0.4092(2) 0.0559(14) Uani 1 1 d .
C92 C 1.1068(3) 0.2991(6) 0.4658(2) 0.0647(16) Uani 1 1 d .
H92A H 1.0816 0.3425 0.4869 0.097 Uiso 1 1 calc R
H92B H 1.1388 0.3489 0.4578 0.097 Uiso 1 1 calc R
H92C H 1.1211 0.2295 0.4837 0.097 Uiso 1 1 calc R
C96 C 0.9719(2) 0.6382(5) 0.4003(2) 0.0567(14) Uani 1 1 d .
H96A H 0.9521 0.6969 0.3784 0.068 Uiso 1 1 calc R
H96B H 0.9520 0.6349 0.4317 0.068 Uiso 1 1 calc R
C97 C 1.0322(3) 0.6800(5) 0.4125(2) 0.0593(15) Uani 1 1 d U
C98 C 1.0397(4) 0.8009(6) 0.4332(3) 0.096(2) Uani 1 1 d .
H98A H 1.0262 0.8034 0.4671 0.144 Uiso 1 1 calc R
H98B H 1.0178 0.8561 0.4118 0.144 Uiso 1 1 calc R
H98C H 1.0800 0.8221 0.4343 0.144 Uiso 1 1 calc R
C76 C 0.9073(2) 0.6499(4) 0.2893(2) 0.0535(14) Uani 1 1 d .
H76 H 0.8902 0.6470 0.3205 0.064 Uiso 1 1 calc R
C77 C 0.8810(2) 0.7085(5) 0.2496(3) 0.0574(15) Uani 1 1 d .
H77 H 0.8453 0.7446 0.2540 0.069 Uiso 1 1 calc R
C78 C 0.9039(3) 0.7174(5) 0.2034(3) 0.0599(16) Uani 1 1 d .
H78 H 0.8845 0.7602 0.1772 0.072 Uiso 1 1 calc R
C75' C 1.0689(2) -0.0052(5) 0.2685(3) 0.0616(16) Uani 1 1 d U
H75' H 1.1088 -0.0088 0.2833 0.074 Uiso 1 1 calc R
C76' C 1.0656(3) 0.0995(9) 0.2346(3) 0.097(3) Uani 1 1 d .
H76A H 1.0971 0.0972 0.2124 0.146 Uiso 1 1 calc R
H76B H 1.0681 0.1710 0.2547 0.146 Uiso 1 1 calc R
H76C H 1.0295 0.0984 0.2145 0.146 Uiso 1 1 calc R
C77' C 1.0575(4) -0.1204(10) 0.2424(5) 0.151(6) Uani 1 1 d U
H77A H 1.0193 -0.1196 0.2259 0.227 Uiso 1 1 calc R
H77B H 1.0604 -0.1839 0.2669 0.227 Uiso 1 1 calc R
H77C H 1.0855 -0.1325 0.2173 0.227 Uiso 1 1 calc R
C22 C 0.7165(6) 0.4941(7) 0.2328(4) 0.113(3) Uani 1 1 d U
C22' C 0.5157(5) 0.5857(11) 0.1137(5) 0.140(4) Uani 1 1 d U
H22A H 0.5553 0.5647 0.1245 0.168 Uiso 1 1 calc R
H22B H 0.5140 0.6719 0.1112 0.168 Uiso 1 1 calc R
C23 C 0.7369(9) 0.5300(12) 0.2792(4) 0.216(9) Uani 1 1 d U
H23A H 0.7386 0.6155 0.2801 0.324 Uiso 1 1 calc R
H23B H 0.7751 0.4980 0.2864 0.324 Uiso 1 1 calc R
H23C H 0.7116 0.5023 0.3044 0.324 Uiso 1 1 calc R
O22 O 0.6710(3) 0.4405(9) 0.2263(3) 0.163(4) Uani 1 1 d .
C2S C 0.4263(6) 0.4180(13) 0.5742(6) 0.192(8) Uani 1 1 d U
H2S1 H 0.4429 0.4914 0.5632 0.288 Uiso 1 1 calc R
H2S2 H 0.3978 0.4346 0.5984 0.288 Uiso 1 1 calc R
H2S3 H 0.4082 0.3774 0.5452 0.288 Uiso 1 1 calc R
C23' C 0.5008(5) 0.5281(11) 0.0539(5) 0.151(4) Uani 1 1 d U
H23E H 0.4746 0.5796 0.0338 0.181 Uiso 1 1 calc R
H23D H 0.5361 0.5181 0.0361 0.181 Uiso 1 1 calc R
C3S C 0.2212(5) 0.2202(14) 0.6229(5) 0.156(5) Uani 1 1 d .
H3S1 H 0.2549 0.2701 0.6276 0.235 Uiso 1 1 calc R
H3S2 H 0.2329 0.1380 0.6237 0.235 Uiso 1 1 calc R
H3S3 H 0.1957 0.2349 0.6498 0.235 Uiso 1 1 calc R
C1S C 0.1494(5) 0.9787(11) 0.5020(4) 0.132(4) Uani 1 1 d .
H1S1 H 0.1349 1.0365 0.4775 0.198 Uiso 1 1 calc R
H1S2 H 0.1240 0.9108 0.5012 0.198 Uiso 1 1 calc R
H1S3 H 0.1875 0.9540 0.4939 0.198 Uiso 1 1 calc R

loop_
_atom_site_aniso_label
_atom_site_aniso_U_11
_atom_site_aniso_U_22
_atom_site_aniso_U_33
_atom_site_aniso_U_23
_atom_site_aniso_U_13
_atom_site_aniso_U_12
O4S 0.059(2) 0.051(2) 0.080(3) 0.002(2) -0.009(2) -0.0084(19)
O11' 0.0490(18) 0.0459(19) 0.049(2) 0.0002(17) 0.0010(16) -0.0146(16)
O7' 0.0431(18) 0.0358(17) 0.082(3) -0.0038(19) 0.0057(18) -0.0031(16)
O2S 0.061(3) 0.101(4) 0.116(4) -0.011(3) 0.010(3) -0.004(3)
O3S 0.121(5) 0.120(5) 0.092(4) -0.020(4) 0.027(4) 0.041(4)
O14 0.0457(19) 0.052(2) 0.077(3) 0.010(2) 0.0151(19) -0.0093(18)
O12' 0.0325(16) 0.058(2) 0.075(3) -0.002(2) 0.0039(17) -0.0121(17)
O12 0.081(3) 0.071(3) 0.089(3) 0.036(3) 0.048(3) 0.005(2)
O1S 0.168(7) 0.146(7) 0.169(8) -0.003(6) 0.084(6) -0.032(6)
O11 0.058(2) 0.074(3) 0.100(4) 0.019(3) 0.011(2) -0.033(2)
O31' 0.068(2) 0.0389(18) 0.047(2) 0.0069(17) -0.0020(18) -0.0010(17)
O27' 0.067(2) 0.0417(19) 0.061(2) 0.0025(18) 0.0024(19) -0.0058(18)
O36 0.060(2) 0.053(2) 0.077(3) 0.023(2) -0.002(2) -0.023(2)
O37 0.040(2) 0.073(3) 0.140(4) -0.048(3) -0.020(2) 0.005(2)
O47 0.0377(19) 0.104(4) 0.122(4) 0.020(3) 0.020(2) -0.007(2)
O32' 0.064(2) 0.056(2) 0.056(2) 0.007(2) 0.0188(19) 0.010(2)
O51' 0.0319(14) 0.0324(15) 0.0430(18) 0.0021(14) -0.0003(13) -0.0017(13)
O47' 0.0295(14) 0.0397(17) 0.054(2) 0.0011(16) 0.0013(14) -0.0007(14)
O52' 0.0326(15) 0.0271(15) 0.054(2) 0.0023(15) 0.0129(14) 0.0040(13)
O64 0.0286(14) 0.0329(15) 0.057(2) -0.0107(15) 0.0033(14) 0.0066(13)
O61 0.0360(15) 0.0478(19) 0.058(2) 0.0076(17) 0.0158(16) -0.0045(16)
O62 0.0334(16) 0.054(2) 0.054(2) -0.0065(18) -0.0068(15) 0.0090(16)
O72 0.062(2) 0.048(2) 0.086(3) 0.015(2) 0.036(2) 0.016(2)
O71' 0.0366(16) 0.0446(18) 0.056(2) -0.0004(17) 0.0033(16) 0.0036(16)
O67' 0.0385(17) 0.057(2) 0.073(3) 0.011(2) 0.0140(18) -0.0052(17)
O72' 0.0234(14) 0.0411(18) 0.074(2) -0.0045(17) 0.0040(15) 0.0049(14)
O89 0.0280(15) 0.0435(18) 0.066(2) 0.0007(18) 0.0047(15) 0.0094(15)
O86 0.0400(17) 0.063(2) 0.079(3) 0.000(2) 0.0162(18) 0.0002(18)
O87 0.099(3) 0.085(3) 0.086(3) 0.018(3) 0.036(3) 0.054(3)
O97 0.050(2) 0.080(3) 0.192(6) -0.063(4) 0.003(3) 0.001(2)
C3 0.084(5) 0.050(3) 0.077(5) -0.008(3) -0.016(4) 0.002(3)
C2 0.058(3) 0.050(3) 0.107(6) -0.002(4) -0.009(4) -0.005(3)
C1 0.051(3) 0.049(3) 0.089(5) 0.003(3) 0.006(3) -0.004(3)
C10 0.054(3) 0.037(2) 0.055(3) -0.009(2) 0.007(3) -0.008(2)
C9 0.053(3) 0.032(2) 0.052(3) -0.004(2) 0.011(2) -0.011(2)
C8 0.051(3) 0.037(3) 0.048(3) -0.004(2) 0.014(2) -0.006(2)
C14 0.038(2) 0.036(3) 0.080(4) -0.005(3) 0.013(3) -0.009(2)
C13 0.045(3) 0.038(3) 0.054(3) 0.000(2) 0.010(2) -0.009(2)
C15 0.056(3) 0.040(3) 0.055(3) -0.005(3) 0.007(3) -0.010(2)
C11' 0.031(2) 0.039(2) 0.062(3) 0.011(3) 0.001(2) 0.000(2)
C9' 0.032(2) 0.028(2) 0.056(3) 0.003(2) 0.007(2) 0.0008(19)
C20' 0.039(2) 0.037(2) 0.055(3) 0.005(2) 0.006(2) -0.003(2)
C10' 0.038(2) 0.031(2) 0.061(3) 0.001(2) 0.009(2) -0.003(2)
C1' 0.045(3) 0.053(3) 0.064(4) 0.017(3) 0.015(3) -0.001(3)
C2' 0.105(7) 0.107(7) 0.199(12) 0.042(8) 0.029(8) 0.001(6)
C3' 0.054(3) 0.064(4) 0.146(7) -0.015(5) 0.042(4) -0.011(3)
C18' 0.063(4) 0.166(10) 0.143(8) -0.081(8) 0.053(5) -0.040(5)
C4' 0.030(2) 0.050(3) 0.065(3) -0.004(3) 0.009(2) 0.003(2)
C19' 0.047(3) 0.217(12) 0.117(7) 0.086(8) 0.017(4) 0.051(5)
C5' 0.027(2) 0.041(3) 0.055(3) -0.008(2) 0.005(2) 0.003(2)
C7' 0.038(2) 0.044(3) 0.064(4) -0.012(3) 0.008(2) -0.001(2)
C8' 0.036(2) 0.036(2) 0.055(3) -0.004(2) 0.006(2) 0.000(2)
C16 0.046(3) 0.056(3) 0.074(4) 0.003(3) -0.004(3) -0.023(3)
C12' 0.030(2) 0.038(3) 0.077(4) 0.013(3) 0.007(2) -0.003(2)
C13' 0.036(3) 0.051(3) 0.075(4) 0.002(3) 0.016(3) 0.010(2)
C14' 0.034(2) 0.051(3) 0.072(4) -0.008(3) 0.011(2) 0.008(2)
C15' 0.044(3) 0.079(4) 0.101(5) 0.010(4) 0.031(3) 0.001(3)
C16' 0.075(5) 0.135(8) 0.101(6) 0.029(6) 0.027(4) -0.009(5)
C17' 0.053(4) 0.140(8) 0.139(7) 0.017(6) 0.045(4) 0.031(5)
C11 0.046(3) 0.040(3) 0.072(4) 0.009(3) 0.012(3) -0.009(2)
C12 0.063(3) 0.042(3) 0.058(3) -0.009(3) 0.019(3) -0.013(3)
C21 0.071(4) 0.056(3) 0.070(4) 0.011(3) 0.030(3) 0.006(3)
C4 0.091(5) 0.036(3) 0.064(4) -0.012(3) -0.001(3) 0.003(3)
C18 0.118(6) 0.062(4) 0.066(4) 0.011(3) 0.011(4) 0.017(4)
C5 0.068(3) 0.037(3) 0.059(4) -0.007(3) 0.005(3) 0.001(3)
C6 0.075(4) 0.042(3) 0.054(3) -0.005(3) 0.029(3) -0.003(3)
C7 0.057(3) 0.043(3) 0.065(4) 0.000(3) 0.019(3) -0.006(3)
C17 0.078(4) 0.064(4) 0.073(4) -0.004(3) -0.010(3) -0.029(3)
C6' 0.039(2) 0.058(3) 0.057(3) -0.013(3) -0.001(2) -0.009(2)
C28 0.091(5) 0.044(3) 0.055(4) 0.002(3) -0.005(3) -0.008(3)
C29 0.069(4) 0.038(3) 0.055(3) 0.006(3) -0.010(3) -0.004(3)
C30 0.050(3) 0.039(3) 0.049(3) 0.010(2) -0.004(2) -0.004(2)
C31 0.039(3) 0.044(3) 0.074(4) 0.006(3) -0.007(3) -0.008(2)
C32 0.037(2) 0.049(3) 0.061(3) -0.004(3) -0.004(2) -0.002(2)
C33 0.045(3) 0.039(3) 0.052(3) 0.002(2) -0.006(2) 0.001(2)
C39 0.046(3) 0.041(3) 0.057(3) 0.006(3) -0.001(3) 0.004(2)
C38 0.044(3) 0.043(3) 0.052(3) -0.005(2) -0.008(2) 0.000(2)
C40 0.065(3) 0.045(3) 0.052(3) 0.007(3) 0.000(3) -0.005(3)
C31' 0.061(3) 0.031(2) 0.041(3) -0.004(2) 0.002(2) 0.012(2)
C29' 0.053(3) 0.032(2) 0.049(3) -0.002(2) 0.007(2) 0.005(2)
C40' 0.055(3) 0.039(3) 0.056(3) 0.000(3) -0.005(3) 0.003(2)
C30' 0.056(3) 0.037(3) 0.062(3) -0.002(3) 0.002(3) -0.008(2)
C25' 0.047(3) 0.052(3) 0.065(4) -0.008(3) 0.016(3) -0.003(3)
C24' 0.040(3) 0.100(5) 0.101(5) -0.018(4) 0.022(3) -0.006(3)
C38' 0.068(5) 0.219(13) 0.120(8) -0.003(8) 0.017(5) 0.047(7)
C39' 0.074(5) 0.195(11) 0.122(7) -0.057(8) 0.050(5) 0.011(6)
C26' 0.053(3) 0.061(3) 0.053(3) -0.001(3) 0.017(3) -0.004(3)
C27' 0.064(3) 0.039(3) 0.054(3) 0.009(3) 0.009(3) 0.003(3)
C21' 0.063(4) 0.054(3) 0.118(5) 0.004(4) -0.009(4) -0.015(3)
C35 0.050(3) 0.033(2) 0.055(3) 0.001(2) 0.002(2) -0.006(2)
C34 0.036(2) 0.035(2) 0.059(3) 0.008(2) 0.000(2) 0.002(2)
C36 0.041(2) 0.043(3) 0.064(3) 0.004(3) 0.002(2) -0.008(2)
C37 0.047(3) 0.034(2) 0.075(4) -0.005(3) -0.012(3) 0.004(2)
C46 0.034(2) 0.040(3) 0.065(3) 0.004(2) 0.006(2) 0.000(2)
C47 0.034(3) 0.047(3) 0.105(5) 0.004(3) 0.004(3) 0.007(3)
C48 0.054(3) 0.094(5) 0.113(6) 0.020(5) -0.017(4) 0.002(4)
C26 0.058(3) 0.043(3) 0.080(4) 0.002(3) 0.018(3) -0.001(3)
C27 0.091(5) 0.047(3) 0.057(4) -0.006(3) 0.023(3) -0.005(3)
C43 0.091(4) 0.053(3) 0.061(4) 0.001(3) -0.018(3) -0.016(3)
O39 0.050(2) 0.061(2) 0.071(3) -0.010(2) 0.0119(19) -0.0079(19)
C41 0.065(3) 0.052(3) 0.055(3) 0.002(3) 0.008(3) -0.005(3)
C32' 0.054(3) 0.038(2) 0.049(3) 0.004(2) 0.014(3) 0.008(2)
C33' 0.047(3) 0.052(3) 0.050(3) -0.005(3) 0.012(2) 0.018(3)
C34' 0.054(3) 0.052(3) 0.046(3) 0.001(3) 0.008(2) 0.021(3)
C28' 0.060(3) 0.032(2) 0.049(3) -0.003(2) 0.012(2) 0.007(2)
C35' 0.039(3) 0.111(6) 0.076(4) 0.015(4) 0.014(3) 0.024(4)
C36' 0.033(3) 0.137(7) 0.137(7) 0.019(6) 0.008(4) -0.025(4)
C37' 0.062(4) 0.134(7) 0.088(5) 0.024(5) 0.012(4) 0.033(5)
C42 0.111(5) 0.054(3) 0.057(4) 0.022(3) -0.011(4) -0.012(4)
C68 0.095(5) 0.065(4) 0.065(4) -0.012(3) -0.020(4) -0.004(4)
C54 0.077(4) 0.033(2) 0.051(3) 0.002(2) -0.006(3) -0.003(3)
C55 0.050(3) 0.028(2) 0.050(3) -0.002(2) -0.001(2) 0.007(2)
C60 0.044(2) 0.027(2) 0.042(3) 0.004(2) 0.003(2) 0.002(2)
C59 0.033(2) 0.027(2) 0.043(3) 0.004(2) 0.008(2) 0.0074(19)
C58 0.034(2) 0.032(2) 0.040(3) 0.007(2) 0.000(2) 0.0048(19)
C64 0.027(2) 0.029(2) 0.045(3) 0.004(2) 0.0054(19) 0.0056(18)
C63 0.031(2) 0.029(2) 0.046(3) 0.003(2) 0.001(2) 0.0011(19)
C65 0.028(2) 0.032(2) 0.045(3) 0.000(2) 0.0077(19) 0.0039(19)
C51' 0.028(2) 0.024(2) 0.044(3) 0.004(2) -0.0011(19) 0.0006(18)
C49' 0.030(2) 0.031(2) 0.047(3) 0.001(2) 0.001(2) -0.0082(19)
C60' 0.028(2) 0.040(2) 0.053(3) 0.008(2) 0.004(2) 0.001(2)
C50' 0.026(2) 0.042(2) 0.048(3) 0.004(2) -0.001(2) 0.000(2)
C45' 0.028(2) 0.046(3) 0.055(3) 0.000(2) 0.004(2) -0.004(2)
C44' 0.047(3) 0.058(3) 0.056(3) -0.008(3) 0.006(3) 0.013(3)
C43' 0.032(2) 0.084(4) 0.060(4) 0.001(3) 0.015(2) 0.003(3)
C58' 0.063(3) 0.064(4) 0.097(5) -0.026(4) 0.004(3) 0.011(3)
C47' 0.025(2) 0.045(3) 0.059(3) 0.015(3) 0.000(2) 0.001(2)
C48' 0.031(2) 0.030(2) 0.053(3) 0.005(2) 0.005(2) 0.001(2)
C52' 0.026(2) 0.025(2) 0.054(3) 0.001(2) 0.012(2) -0.0028(18)
C53' 0.035(2) 0.025(2) 0.051(3) 0.005(2) -0.002(2) -0.0043(19)
C54' 0.0264(19) 0.033(2) 0.049(3) 0.012(2) 0.005(2) -0.0026(19)
C55' 0.030(2) 0.047(3) 0.059(3) 0.017(3) -0.001(2) -0.005(2)
C56' 0.043(3) 0.083(4) 0.070(4) -0.013(4) -0.006(3) 0.006(3)
C57' 0.045(3) 0.066(4) 0.076(4) -0.007(3) 0.002(3) 0.022(3)
C66 0.033(2) 0.030(2) 0.045(3) 0.004(2) 0.011(2) 0.0042(19)
C51 0.048(3) 0.033(2) 0.058(3) 0.001(2) 0.017(2) 0.012(2)
C52 0.067(3) 0.038(3) 0.056(3) -0.001(3) 0.019(3) 0.010(3)
C53 0.091(4) 0.045(3) 0.045(3) -0.014(3) 0.014(3) 0.012(3)
C56 0.046(3) 0.036(2) 0.066(4) -0.008(3) -0.023(3) 0.000(2)
C57 0.031(2) 0.040(3) 0.063(3) 0.002(3) -0.001(2) 0.008(2)
C61 0.027(2) 0.036(2) 0.046(3) 0.004(2) 0.007(2) 0.0046(19)
C62 0.032(2) 0.035(2) 0.046(3) 0.002(2) 0.007(2) 0.006(2)
C67 0.047(3) 0.053(3) 0.057(3) 0.012(3) 0.009(2) -0.002(3)
C71 0.036(2) 0.038(2) 0.043(3) 0.001(2) 0.007(2) 0.008(2)
C72 0.037(2) 0.034(2) 0.047(3) 0.003(2) 0.004(2) 0.000(2)
C73 0.062(3) 0.045(3) 0.058(3) 0.002(3) 0.007(3) 0.000(3)
C46' 0.031(2) 0.062(3) 0.049(3) 0.005(3) 0.002(2) 0.006(2)
C41' 0.027(2) 0.060(3) 0.057(3) 0.006(3) -0.003(2) 0.000(2)
C42' 0.030(2) 0.069(3) 0.068(4) -0.006(3) 0.009(2) -0.004(3)
C59' 0.052(3) 0.103(5) 0.069(4) -0.024(4) 0.005(3) 0.006(4)
C63' 0.038(3) 0.136(7) 0.073(4) 0.011(5) 0.015(3) -0.009(4)
C62' 0.052(3) 0.144(7) 0.083(5) 0.039(5) 0.023(3) 0.005(4)
C61' 0.046(3) 0.090(4) 0.052(3) 0.025(3) 0.011(3) 0.016(3)
C70' 0.039(3) 0.057(3) 0.051(3) 0.011(3) 0.013(2) 0.009(2)
C80' 0.040(2) 0.058(3) 0.055(3) -0.005(3) 0.010(2) 0.012(3)
C69' 0.030(2) 0.037(2) 0.064(3) 0.005(3) 0.005(2) 0.005(2)
C71' 0.031(2) 0.031(2) 0.071(4) -0.004(2) 0.002(2) 0.009(2)
C90 0.035(2) 0.037(2) 0.062(3) -0.008(2) 0.001(2) 0.003(2)
C88 0.034(2) 0.036(2) 0.058(3) 0.000(2) -0.002(2) 0.001(2)
C89 0.028(2) 0.027(2) 0.068(4) 0.000(2) 0.002(2) 0.000(2)
C83 0.031(2) 0.031(2) 0.065(3) -0.005(2) 0.000(2) 0.001(2)
C82 0.034(2) 0.041(3) 0.062(3) 0.001(3) 0.003(2) 0.004(2)
C81 0.037(2) 0.044(3) 0.061(3) 0.005(3) 0.006(2) -0.001(2)
C80 0.040(2) 0.026(2) 0.065(3) 0.006(2) 0.002(2) -0.001(2)
C79 0.047(3) 0.044(3) 0.071(4) 0.002(3) -0.010(3) 0.005(3)
C93 0.075(4) 0.068(4) 0.064(4) 0.011(3) 0.002(3) 0.006(3)
C79' 0.068(4) 0.153(8) 0.076(5) 0.037(5) 0.007(4) 0.046(5)
C64' 0.041(3) 0.087(4) 0.072(4) 0.018(4) 0.012(3) 0.027(3)
C78' 0.075(4) 0.106(6) 0.091(5) 0.006(5) 0.025(4) 0.037(5)
C65' 0.031(2) 0.056(3) 0.058(3) 0.014(3) 0.011(2) 0.003(2)
C66' 0.031(2) 0.089(4) 0.059(3) -0.006(3) 0.014(2) -0.008(3)
C67' 0.035(2) 0.062(3) 0.065(4) -0.006(3) 0.011(2) -0.012(3)
C68' 0.030(2) 0.037(2) 0.076(4) -0.010(3) 0.011(2) 0.003(2)
C74' 0.037(2) 0.047(3) 0.079(4) -0.020(3) 0.013(3) -0.009(2)
C73' 0.033(2) 0.036(2) 0.072(4) -0.010(3) 0.016(2) 0.006(2)
C72' 0.026(2) 0.032(2) 0.069(4) -0.003(2) 0.007(2) 0.002(2)
C91 0.029(2) 0.038(3) 0.066(3) -0.003(2) -0.002(2) 0.000(2)
C85 0.036(2) 0.027(2) 0.064(3) 0.001(2) 0.001(2) 0.000(2)
C84 0.028(2) 0.028(2) 0.060(3) -0.003(2) 0.000(2) 0.0083(19)
C86 0.030(2) 0.044(3) 0.055(3) -0.004(2) 0.003(2) 0.006(2)
C87 0.054(3) 0.052(3) 0.063(4) 0.003(3) 0.013(3) 0.011(3)
C92 0.055(3) 0.077(4) 0.062(4) -0.011(3) -0.003(3) -0.010(3)
C96 0.054(3) 0.050(3) 0.067(4) -0.014(3) 0.013(3) 0.018(3)
C97 0.062(3) 0.050(3) 0.066(4) -0.012(3) 0.001(3) 0.004(3)
C98 0.120(6) 0.062(4) 0.102(6) -0.015(4) -0.020(5) 0.008(4)
C76 0.042(3) 0.036(3) 0.082(4) -0.003(3) 0.005(3) 0.007(2)
C77 0.035(2) 0.050(3) 0.087(5) 0.003(3) -0.003(3) 0.015(2)
C78 0.056(3) 0.046(3) 0.076(4) 0.009(3) -0.012(3) 0.006(3)
C75' 0.033(2) 0.066(4) 0.087(4) -0.029(4) 0.018(3) -0.004(3)
C76' 0.072(4) 0.137(7) 0.086(5) -0.009(5) 0.033(4) 0.034(5)
C77' 0.101(6) 0.140(8) 0.223(12) -0.136(9) 0.101(7) -0.059(6)
C22 0.180(10) 0.066(5) 0.101(6) 0.008(4) 0.089(6) 0.005(6)
C22' 0.110(7) 0.129(8) 0.184(8) -0.008(7) 0.039(7) -0.067(7)
C23 0.45(3) 0.120(8) 0.093(6) -0.031(7) 0.124(11) -0.104(13)
O22 0.124(5) 0.192(8) 0.184(8) 0.032(7) 0.104(6) -0.022(6)
C2S 0.168(11) 0.171(12) 0.223(16) -0.100(11) -0.102(11) 0.083(9)
C23' 0.104(7) 0.143(8) 0.214(9) -0.048(9) 0.078(8) -0.063(7)
C3S 0.125(9) 0.198(14) 0.155(11) -0.033(10) 0.074(9) 0.056(9)
C1S 0.144(9) 0.135(9) 0.116(8) 0.019(7) -0.008(7) -0.021(8)

loop_
_atom_type_symbol
_atom_type_description
_atom_type_scat_dispersion_real
_atom_type_scat_dispersion_imag
_atom_type_scat_source
C C 0.0181 0.0091 'International Tables Vol C Tables 4.2.6.8 and 6.1.1.4'
H H 0.0000 0.0000 'International Tables Vol C Tables 4.2.6.8 and 6.1.1.4'
O O 0.0492 0.0322 'International Tables Vol C Tables 4.2.6.8 and 6.1.1.4'

loop_
_geom_angle_atom_site_label_1
_geom_angle_atom_site_label_2
_geom_angle_atom_site_label_3
_geom_angle
H4S1 O4S H4S2 114.2
C11' O11' C15 114.8(4)
C7' O7' C10' 103.4(4)
C2S O2S H2S 109.5
C3S O3S H3S 109.5
C14 O14 C16 108.8(4)
C16 O12' C12' 115.3(4)
C1S O1S H1S 109.5
C11 O11 H11 109.5
C31' O31' C40 113.4(4)
C27' O27' C30' 104.1(4)
C36 O36 H36 109.5
C41 O32' C32' 116.4(4)
C51' O51' C65 114.3(3)
C50' O47' C47' 103.6(3)
C66 O52' C52' 114.4(3)
C64 O64 C66 107.9(3)
C61 O61 H61 109.5
C71' O71' C90 113.7(4)
C70' O67' C67' 104.6(4)
C91 O72' C72' 114.2(3)
C89 O89 C91 108.6(4)
C86 O86 H86 109.5
C4 C3 C2 121.1(6)
C4 C3 H3 119.5
C2 C3 H3 119.5
C1 C2 C3 120.2(6)
C1 C2 H2 119.9
C3 C2 H2 119.9
C2 C1 C10 121.3(6)
C2 C1 H1 119.4
C10 C1 H1 119.4
C1 C10 C5 116.8(5)
C1 C10 C9 122.9(5)
C5 C10 C9 120.3(5)
C8 C9 C10 120.0(5)
C8 C9 C11 118.8(5)
C10 C9 C11 120.8(5)
C9 C8 C14 119.3(5)
C9 C8 C7 118.9(5)
C14 C8 C7 121.6(5)
C13 C14 O14 111.5(5)
C13 C14 C8 127.7(5)
O14 C14 C8 120.7(5)
C14 C13 C12 117.3(5)
C14 C13 C15 112.0(5)
C12 C13 C15 130.5(5)
O11' C15 C17 105.7(5)
O11' C15 C13 112.9(4)
C17 C15 C13 113.5(5)
O11' C15 C16 110.3(4)
C17 C15 C16 114.6(5)
C13 C15 C16 100.0(4)
O11' C11' C9' 122.0(4)
O11' C11' C12' 117.8(4)
C9' C11' C12' 120.2(5)
C8' C9' C11' 120.7(5)
C8' C9' C20' 120.3(4)
C11' C9' C20' 118.9(5)
C9' C20' C10' 109.7(4)
C9' C20' H20A 109.7
C10' C20' H20A 109.7
C9' C20' H20B 109.7
C10' C20' H20B 109.7
H20A C20' H20B 108.2
O7' C10' C1' 107.0(4)
O7' C10' C5' 105.1(4)
C1' C10' C5' 115.8(4)
O7' C10' C20' 106.5(4)
C1' C10' C20' 111.1(5)
C5' C10' C20' 110.6(4)
C10' C1' C2' 116.5(6)
C10' C1' H1'1 108.2
C2' C1' H1'1 108.2
C10' C1' H1'2 108.2
C2' C1' H1'2 108.2
H1'1 C1' H1'2 107.3
C1' C2' C3' 115.3(7)
C1' C2' H2'1 108.4
C3' C2' H2'1 108.4
C1' C2' H2'2 108.4
C3' C2' H2'2 108.4
H2'1 C2' H2'2 107.5
C4' C3' C2' 105.0(7)
C4' C3' H3'1 110.7
C2' C3' H3'1 110.7
C4' C3' H3'2 110.7
C2' C3' H3'2 110.7
H3'1 C3' H3'2 108.8
C4' C18' H18A 109.5
C4' C18' H18B 109.5
H18A C18' H18B 109.5
C4' C18' H18C 109.5
H18A C18' H18C 109.5
H18B C18' H18C 109.5
C3' C4' C18' 110.4(6)
C3' C4' C19' 111.7(7)
C18' C4' C19' 104.8(7)
C3' C4' C5' 111.7(4)
C18' C4' C5' 108.8(5)
C19' C4' C5' 109.2(5)
C4' C19' H19A 109.5
C4' C19' H19B 109.5
H19A C19' H19B 109.5
C4' C19' H19C 109.5
H19A C19' H19C 109.5
H19B C19' H19C 109.5
C10' C5' C6' 103.3(4)
C10' C5' C4' 114.8(4)
C6' C5' C4' 116.1(4)
C10' C5' H5' 107.4
C6' C5' H5' 107.4
C4' C5' H5' 107.4
O7' C7' C8' 109.1(4)
O7' C7' C6' 102.4(4)
C8' C7' C6' 112.3(4)
O7' C7' H7' 110.9
C8' C7' H7' 110.9
C6' C7' H7' 110.9
C9' C8' C14' 118.9(4)
C9' C8' C7' 118.9(4)
C14' C8' C7' 122.1(5)
O12' C16 O14 109.6(5)
O12' C16 C15 115.5(4)
O14 C16 C15 106.5(4)
O12' C16 H16 108.4
O14 C16 H16 108.4
C15 C16 H16 108.4
C13' C12' O12' 122.1(5)
C13' C12' C11' 120.7(5)
O12' C12' C11' 116.8(5)
C12' C13' C14' 117.6(5)
C12' C13' C15' 122.0(5)
C14' C13' C15' 120.3(6)
C13' C14' C8' 121.5(5)
C13' C14' H14' 119.3
C8' C14' H14' 119.3
C16' C15' C17' 115.7(7)
C16' C15' C13' 114.8(6)
C17' C15' C13' 109.5(6)
C16' C15' H15' 105.2
C17' C15' H15' 105.2
C13' C15' H15' 105.2
C15' C16' H16A 109.5
C15' C16' H16B 109.5
H16A C16' H16B 109.5
C15' C16' H16C 109.5
H16A C16' H16C 109.5
H16B C16' H16C 109.5
C15' C17' H17A 109.5
C15' C17' H17B 109.5
H17A C17' H17B 109.5
C15' C17' H17C 109.5
H17A C17' H17C 109.5
H17B C17' H17C 109.5
O11 C11 C12 106.3(4)
O11 C11 C21 114.2(5)
C12 C11 C21 105.5(5)
O11 C11 C9 108.1(5)
C12 C11 C9 116.0(4)
C21 C11 C9 107.0(4)
O12 C12 C13 122.4(6)
O12 C12 C11 119.0(5)
C13 C12 C11 118.5(5)
C11 C21 C22 114.4(6)
C11 C21 H21A 108.6
C22 C21 H21A 108.6
C11 C21 H21B 108.6
C22 C21 H21B 108.7
H21A C21 H21B 107.6
C3 C4 C5 119.6(6)
C3 C4 C18 119.9(6)
C5 C4 C18 120.6(6)
C4 C18 H18D 109.5
C4 C18 H18E 109.5
H18D C18 H18E 109.5
C4 C18 H18F 109.5
H18D C18 H18F 109.5
H18E C18 H18F 109.5
C4 C5 C6 122.9(6)
C4 C5 C10 120.8(6)
C6 C5 C10 116.0(5)
C7 C6 C5 123.3(5)
C7 C6 H6 118.3
C5 C6 H6 118.3
C6 C7 C8 121.2(5)
C6 C7 H7 119.4
C8 C7 H7 119.4
C15 C17 H17D 109.5
C15 C17 H17E 109.5
H17D C17 H17E 109.5
C15 C17 H17F 109.5
H17D C17 H17F 109.5
H17E C17 H17F 109.5
C7' C6' C5' 102.4(4)
C7' C6' H6'1 111.3
C5' C6' H6'1 111.3
C7' C6' H6'2 111.3
C5' C6' H6'2 111.3
H6'1 C6' H6'2 109.2
C27 C28 C29 120.4(6)
C27 C28 H28 119.8
C29 C28 H28 119.8
C30 C29 C28 118.6(5)
C30 C29 C43 121.6(6)
C28 C29 C43 119.9(6)
C29 C30 C31 121.1(5)
C29 C30 C35 121.3(5)
C31 C30 C35 117.5(5)
C32 C31 C30 121.7(5)
C32 C31 H31 119.2
C30 C31 H31 119.2
C31 C32 C33 120.5(5)
C31 C32 H32 119.8
C33 C32 H32 119.8
C34 C33 C32 120.9(5)
C34 C33 C39 118.8(4)
C32 C33 C39 120.2(5)
C38 C39 O39 113.5(5)
C38 C39 C33 126.7(5)
O39 C39 C33 119.8(4)
C39 C38 C37 119.4(5)
C39 C38 C40 110.0(5)
C37 C38 C40 130.4(5)
O31' C40 C38 112.7(4)
O31' C40 C42 105.6(5)
C38 C40 C42 112.9(5)
O31' C40 C41 111.8(5)
C38 C40 C41 100.5(4)
C42 C40 C41 113.6(5)
C29' C31' O31' 120.6(5)
C29' C31' C32' 121.7(5)
O31' C31' C32' 117.6(5)
C31' C29' C28' 118.0(5)
C31' C29' C40' 121.4(5)
C28' C29' C40' 120.6(5)
C29' C40' C30' 111.5(4)
C29' C40' H40A 109.3
C30' C40' H40A 109.3
C29' C40' H40B 109.3
C30' C40' H40B 109.3
H40A C40' H40B 108.0
O27' C30' C21' 106.7(4)
O27' C30' C40' 106.3(4)
C21' C30' C40' 112.4(5)
O27' C30' C25' 103.7(4)
C21' C30' C25' 116.2(5)
C40' C30' C25' 110.6(4)
C26' C25' C30' 103.7(4)
C26' C25' C24' 116.4(5)
C30' C25' C24' 114.4(5)
C26' C25' H25' 107.3
C30' C25' H25' 107.3
C24' C25' H25' 107.3
C23' C24' C38' 111.3(9)
C23' C24' C39' 110.5(9)
C38' C24' C39' 105.4(8)
C23' C24' C25' 110.4(7)
C38' C24' C25' 109.5(7)
C39' C24' C25' 109.7(5)
C24' C38' H38A 109.5
C24' C38' H38B 109.5
H38A C38' H38B 109.5
C24' C38' H38C 109.5
H38A C38' H38C 109.5
H38B C38' H38C 109.5
C24' C39' H39A 109.5
C24' C39' H39B 109.5
H39A C39' H39B 109.5
C24' C39' H39C 109.5
H39A C39' H39C 109.5
H39B C39' H39C 109.5
C25' C26' C27' 101.9(4)
C25' C26' H26A 111.4
C27' C26' H26A 111.4
C25' C26' H26B 111.4
C27' C26' H26B 111.4
H26A C26' H26B 109.3
O27' C27' C28' 111.2(5)
O27' C27' C26' 101.5(4)
C28' C27' C26' 113.6(4)
O27' C27' H27' 110.1
C28' C27' H27' 110.1
C26' C27' H27' 110.1
C22' C21' C30' 115.8(8)
C22' C21' H21C 108.3
C30' C21' H21C 108.3
C22' C21' H21D 108.3
C30' C21' H21D 108.3
H21C C21' H21D 107.4
C30 C35 C34 120.7(5)
C30 C35 C26 116.4(5)
C34 C35 C26 122.9(5)
C33 C34 C35 118.6(4)
C33 C34 C36 119.2(5)
C35 C34 C36 122.2(4)
O36 C36 C37 106.5(4)
O36 C36 C34 107.6(4)
C37 C36 C34 116.8(4)
O36 C36 C46 113.5(4)
C37 C36 C46 104.7(4)
C34 C36 C46 108.0(4)
O37 C37 C38 123.1(5)
O37 C37 C36 118.4(5)
C38 C37 C36 118.5(4)
C47 C46 C36 113.1(4)
C47 C46 H46A 109.0
C36 C46 H46A 109.0
C47 C46 H46B 109.0
C36 C46 H46B 109.0
H46A C46 H46B 107.8
O47 C47 C48 122.1(5)
O47 C47 C46 119.6(6)
C48 C47 C46 118.2(6)
C47 C48 H48A 109.5
C47 C48 H48B 109.5
H48A C48 H48B 109.5
C47 C48 H48C 109.5
H48A C48 H48C 109.5
H48B C48 H48C 109.5
C27 C26 C35 120.1(6)
C27 C26 H26 120.0
C35 C26 H26 120.0
C28 C27 C26 123.3(6)
C28 C27 H27 118.4
C26 C27 H27 118.4
C29 C43 H43A 109.5
C29 C43 H43B 109.5
H43A C43 H43B 109.5
C29 C43 H43C 109.5
H43A C43 H43C 109.5
H43B C43 H43C 109.5
C39 O39 C41 108.2(4)
O32' C41 O39 109.5(5)
O32' C41 C40 114.2(5)
O39 C41 C40 106.2(4)
O32' C41 H41 108.9
O39 C41 H41 108.9
C40 C41 H41 108.9
C33' C32' C31' 121.4(5)
C33' C32' O32' 121.6(5)
C31' C32' O32' 116.8(5)
C32' C33' C34' 116.7(5)
C32' C33' C35' 120.0(5)
C34' C33' C35' 123.2(5)
C28' C34' C33' 123.1(5)
C28' C34' H34' 118.5
C33' C34' H34' 118.5
C34' C28' C29' 119.1(5)
C34' C28' C27' 124.2(5)
C29' C28' C27' 116.7(5)
C36' C35' C37' 112.1(7)
C36' C35' C33' 114.1(6)
C37' C35' C33' 113.2(6)
C36' C35' H35' 105.5
C37' C35' H35' 105.5
C33' C35' H35' 105.5
C35' C36' H36A 109.5
C35' C36' H36B 109.5
H36A C36' H36B 109.5
C35' C36' H36C 109.5
H36A C36' H36C 109.5
H36B C36' H36C 109.5
C35' C37' H37A 109.5
C35' C37' H37B 109.5
H37A C37' H37B 109.5
C35' C37' H37C 109.5
H37A C37' H37C 109.5
H37B C37' H37C 109.5
C40 C42 H42A 109.5
C40 C42 H42B 109.5
H42A C42 H42B 109.5
C40 C42 H42C 109.5
H42A C42 H42C 109.5
H42B C42 H42C 109.5
C54 C68 H68A 109.5
C54 C68 H68B 109.5
H68A C68 H68B 109.5
C54 C68 H68C 109.5
H68A C68 H68C 109.5
H68B C68 H68C 109.5
C53 C54 C55 117.8(5)
C53 C54 C68 121.8(5)
C55 C54 C68 120.4(6)
C56 C55 C60 119.7(4)
C56 C55 C54 120.5(5)
C60 C55 C54 119.8(5)
C51 C60 C55 119.0(5)
C51 C60 C59 123.0(4)
C55 C60 C59 117.9(4)
C58 C59 C60 119.6(4)
C58 C59 C61 120.0(4)
C60 C59 C61 120.4(4)
C59 C58 C57 121.3(4)
C59 C58 C64 118.4(4)
C57 C58 C64 120.2(4)
C63 C64 O64 114.4(4)
C63 C64 C58 126.0(4)
O64 C64 C58 119.5(4)
C64 C63 C62 120.3(4)
C64 C63 C65 110.3(4)
C62 C63 C65 129.4(4)
O51' C65 C63 111.9(3)
O51' C65 C67 107.3(4)
C63 C65 C67 113.7(4)
O51' C65 C66 111.4(3)
C63 C65 C66 100.9(4)
C67 C65 C66 111.7(4)
O51' C51' C52' 119.2(4)
O51' C51' C49' 120.3(4)
C52' C51' C49' 120.5(4)
C48' C49' C51' 116.9(4)
C48' C49' C60' 121.9(4)
C51' C49' C60' 121.0(4)
C49' C60' C50' 110.7(4)
C49' C60' H60A 109.5
C50' C60' H60A 109.5
C49' C60' H60B 109.5
C50' C60' H60B 109.5
H60A C60' H60B 108.1
O47' C50' C41' 107.2(4)
O47' C50' C60' 106.1(4)
C41' C50' C60' 111.2(4)
O47' C50' C45' 103.8(4)
C41' C50' C45' 115.2(4)
C60' C50' C45' 112.6(4)
C44' C45' C46' 114.1(4)
C44' C45' C50' 115.0(4)
C46' C45' C50' 103.4(4)
C44' C45' H45' 108.0
C46' C45' H45' 108.0
C50' C45' H45' 108.0
C43' C44' C58' 111.4(5)
C43' C44' C45' 108.2(4)
C58' C44' C45' 110.7(5)
C43' C44' C59' 108.9(5)
C58' C44' C59' 107.6(5)
C45' C44' C59' 110.1(4)
C44' C43' C42' 115.0(5)
C44' C43' H43D 108.5
C42' C43' H43D 108.5
C44' C43' H43E 108.5
C42' C43' H43E 108.5
H43D C43' H43E 107.5
C44' C58' H58A 109.5
C44' C58' H58B 109.5
H58A C58' H58B 109.5
C44' C58' H58C 109.5
H58A C58' H58C 109.5
H58B C58' H58C 109.5
O47' C47' C48' 109.1(4)
O47' C47' C46' 102.5(4)
C48' C47' C46' 112.9(4)
O47' C47' H47' 110.7
C48' C47' H47' 110.7
C46' C47' H47' 110.7
C49' C48' C54' 121.5(4)
C49' C48' C47' 116.9(4)
C54' C48' C47' 121.6(4)
C53' C52' C51' 122.9(4)
C53' C52' O52' 120.3(4)
C51' C52' O52' 116.5(4)
C52' C53' C54' 115.9(4)
C52' C53' C55' 122.8(4)
C54' C53' C55' 121.1(4)
C48' C54' C53' 122.1(4)
C48' C54' H54' 119.0
C53' C54' H54' 119.0
C56' C55' C53' 113.5(4)
C56' C55' C57' 110.2(5)
C53' C55' C57' 110.2(4)
C56' C55' H55' 107.6
C53' C55' H55' 107.6
C57' C55' H55' 107.6
C55' C56' H56A 109.5
C55' C56' H56B 109.5
H56A C56' H56B 109.5
C55' C56' H56C 109.5
H56A C56' H56C 109.5
H56B C56' H56C 109.5
C55' C57' H57A 109.5
C55' C57' H57B 109.5
H57A C57' H57B 109.5
C55' C57' H57C 109.5
H57A C57' H57C 109.5
H57B C57' H57C 109.5
O52' C66 O64 109.4(4)
O52' C66 C65 116.1(4)
O64 C66 C65 106.4(3)
O52' C66 H66 108.2
O64 C66 H66 108.2
C65 C66 H66 108.2
C52 C51 C60 120.6(5)
C52 C51 H51 119.7
C60 C51 H51 119.7
C51 C52 C53 121.4(5)
C51 C52 H52 119.3
C53 C52 H52 119.3
C52 C53 C54 121.3(5)
C52 C53 H53 119.3
C54 C53 H53 119.3
C57 C56 C55 122.9(4)
C57 C56 H56 118.5
C55 C56 H56 118.5
C56 C57 C58 118.3(4)
C56 C57 H57 120.8
C58 C57 H57 120.8
O61 C61 C62 106.0(4)
O61 C61 C71 110.0(3)
C62 C61 C71 107.6(4)
O61 C61 C59 107.3(4)
C62 C61 C59 115.3(3)
C71 C61 C59 110.4(4)
O62 C62 C63 123.6(4)
O62 C62 C61 117.0(4)
C63 C62 C61 119.3(4)
C65 C67 H67A 109.5
C65 C67 H67B 109.5
H67A C67 H67B 109.5
C65 C67 H67C 109.5
H67A C67 H67C 109.5
H67B C67 H67C 109.5
C72 C71 C61 116.0(4)
C72 C71 H71A 108.3
C61 C71 H71A 108.3
C72 C71 H71B 108.3
C61 C71 H71B 108.3
H71A C71 H71B 107.4
O72 C72 C73 123.0(5)
O72 C72 C71 122.8(4)
C73 C72 C71 114.2(4)
C72 C73 H73A 109.5
C72 C73 H73B 109.5
H73A C73 H73B 109.5
C72 C73 H73C 109.5
H73A C73 H73C 109.5
H73B C73 H73C 109.5
C47' C46' C45' 102.9(4)
C47' C46' H46C 111.2
C45' C46' H46C 111.2
C47' C46' H46D 111.2
C45' C46' H46D 111.2
H46C C46' H46D 109.1
C50' C41' C42' 115.1(4)
C50' C41' H41A 108.5
C42' C41' H41A 108.5
C50' C41' H41B 108.5
C42' C41' H41B 108.5
H41A C41' H41B 107.5
C43' C42' C41' 114.9(4)
C43' C42' H42D 108.6
C41' C42' H42D 108.6
C43' C42' H42E 108.6
C41' C42' H42E 108.6
H42D C42' H42E 107.5
C44' C59' H59A 109.5
C44' C59' H59B 109.5
H59A C59' H59B 109.5
C44' C59' H59C 109.5
H59A C59' H59C 109.5
H59B C59' H59C 109.5
C64' C63' C62' 112.7(6)
C64' C63' H63A 109.0
C62' C63' H63A 109.0
C64' C63' H63B 109.0
C62' C63' H63B 109.0
H63A C63' H63B 107.8
C61' C62' C63' 115.2(5)
C61' C62' H62A 108.5
C63' C62' H62A 108.5
C61' C62' H62B 108.5
C63' C62' H62B 108.5
H62A C62' H62B 107.5
C62' C61' C70' 114.6(5)
C62' C61' H61A 108.6
C70' C61' H61A 108.6
C62' C61' H61B 108.6
C70' C61' H61B 108.6
H61A C61' H61B 107.6
O67' C70' C61' 108.3(5)
O67' C70' C80' 105.8(4)
C61' C70' C80' 110.3(5)
O67' C70' C65' 103.1(4)
C61' C70' C65' 115.8(4)
C80' C70' C65' 112.6(4)
C69' C80' C70' 109.8(4)
C69' C80' H80A 109.7
C70' C80' H80A 109.7
C69' C80' H80B 109.7
C70' C80' H80B 109.7
H80A C80' H80B 108.2
C68' C69' C71' 118.1(5)
C68' C69' C80' 121.9(4)
C71' C69' C80' 119.9(5)
O71' C71' C72' 119.1(4)
O71' C71' C69' 122.0(5)
C72' C71' C69' 118.8(5)
O71' C90 C88 112.6(4)
O71' C90 C92 105.1(4)
C88 C90 C92 113.7(5)
O71' C90 C91 111.2(4)
C88 C90 C91 102.3(4)
C92 C90 C91 112.2(4)
C89 C88 C87 118.3(5)
C89 C88 C90 109.7(4)
C87 C88 C90 132.0(5)
O89 C89 C88 113.1(4)
O89 C89 C83 119.9(5)
C88 C89 C83 127.0(4)
C84 C83 C89 118.7(5)
C84 C83 C82 120.9(5)
C89 C83 C82 120.2(4)
C81 C82 C83 119.3(4)
C81 C82 H82 120.4
C83 C82 H82 120.4
C82 C81 C80 123.1(5)
C82 C81 H81 118.4
C80 C81 H81 118.4
C81 C80 C79 122.2(5)
C81 C80 C85 118.4(5)
C79 C80 C85 119.4(4)
C78 C79 C80 120.0(6)
C78 C79 C93 119.0(5)
C80 C79 C93 121.0(5)
C79 C93 H93A 109.5
C79 C93 H93B 109.5
H93A C93 H93B 109.5
C79 C93 H93C 109.5
H93A C93 H93C 109.5
H93B C93 H93C 109.5
C64' C79' H79A 109.5
C64' C79' H79B 109.5
H79A C79' H79B 109.5
C64' C79' H79C 109.5
H79A C79' H79C 109.5
H79B C79' H79C 109.5
C63' C64' C78' 112.3(6)
C63' C64' C79' 107.4(6)
C78' C64' C79' 109.0(6)
C63' C64' C65' 109.9(5)
C78' C64' C65' 110.4(6)
C79' C64' C65' 107.8(5)
C64' C78' H78A 109.5
C64' C78' H78B 109.5
H78A C78' H78B 109.5
C64' C78' H78C 109.5
H78A C78' H78C 109.5
H78B C78' H78C 109.5
C66' C65' C64' 114.8(5)
C66' C65' C70' 104.2(4)
C64' C65' C70' 113.2(4)
C66' C65' H65' 108.1
C64' C65' H65' 108.1
C70' C65' H65' 108.1
C67' C66' C65' 104.3(5)
C67' C66' H66A 110.9
C65' C66' H66A 110.9
C67' C66' H66B 110.9
C65' C66' H66B 110.9
H66A C66' H66B 108.9
O67' C67' C66' 100.7(4)
O67' C67' C68' 107.4(4)
C66' C67' C68' 112.3(5)
O67' C67' H67' 112.0
C66' C67' H67' 112.0
C68' C67' H67' 112.0
C69' C68' C74' 122.3(4)
C69' C68' C67' 118.9(5)
C74' C68' C67' 118.8(5)
C73' C74' C68' 119.9(5)
C73' C74' H74' 120.1
C68' C74' H74' 120.1
C72' C73' C74' 116.5(5)
C72' C73' C75' 121.7(4)
C74' C73' C75' 121.8(5)
C73' C72' C71' 124.3(4)
C73' C72' O72' 119.9(4)
C71' C72' O72' 115.6(4)
O72' C91 O89 109.7(4)
O72' C91 C90 114.9(4)
O89 C91 C90 105.9(4)
O72' C91 H91 108.7
O89 C91 H91 108.7
C90 C91 H91 108.7
C76 C85 C84 123.6(5)
C76 C85 C80 118.1(5)
C84 C85 C80 118.0(4)
C83 C84 C85 120.0(5)
C83 C84 C86 119.8(4)
C85 C84 C86 120.2(4)
O86 C86 C96 111.4(4)
O86 C86 C87 106.6(4)
C96 C86 C87 108.6(5)
O86 C86 C84 105.8(4)
C96 C86 C84 110.4(4)
C87 C86 C84 114.1(4)
O87 C87 C88 123.5(5)
O87 C87 C86 115.0(5)
C88 C87 C86 121.5(5)
C90 C92 H92A 109.5
C90 C92 H92B 109.5
H92A C92 H92B 109.5
C90 C92 H92C 109.5
H92A C92 H92C 109.5
H92B C92 H92C 109.5
C97 C96 C86 115.6(4)
C97 C96 H96A 108.4
C86 C96 H96A 108.4
C97 C96 H96B 108.4
C86 C96 H96B 108.4
H96A C96 H96B 107.4
O97 C97 C98 121.4(6)
O97 C97 C96 121.1(5)
C98 C97 C96 117.4(6)
C97 C98 H98A 109.5
C97 C98 H98B 109.5
H98A C98 H98B 109.5
C97 C98 H98C 109.5
H98A C98 H98C 109.5
H98B C98 H98C 109.5
C77 C76 C85 119.5(6)
C77 C76 H76 120.2
C85 C76 H76 120.2
C76 C77 C78 123.1(5)
C76 C77 H77 118.5
C78 C77 H77 118.5
C79 C78 C77 119.9(5)
C79 C78 H78 120.1
C77 C78 H78 120.1
C77' C75' C76' 114.4(8)
C77' C75' C73' 113.2(5)
C76' C75' C73' 109.1(5)
C77' C75' H75' 106.5
C76' C75' H75' 106.5
C73' C75' H75' 106.5
C75' C76' H76A 109.5
C75' C76' H76B 109.5
H76A C76' H76B 109.5
C75' C76' H76C 109.5
H76A C76' H76C 109.5
H76B C76' H76C 109.5
C75' C77' H77A 109.5
C75' C77' H77B 109.5
H77A C77' H77B 109.5
C75' C77' H77C 109.5
H77A C77' H77C 109.5
H77B C77' H77C 109.5
O22 C22 C23 122.0(9)
O22 C22 C21 120.5(10)
C23 C22 C21 117.5(11)
C21' C22' C23' 117.4(7)
C21' C22' H22A 107.9
C23' C22' H22A 107.9
C21' C22' H22B 107.9
C23' C22' H22B 107.9
H22A C22' H22B 107.2
C22 C23 H23A 109.5
C22 C23 H23B 109.5
H23A C23 H23B 109.5
C22 C23 H23C 109.5
H23A C23 H23C 109.5
H23B C23 H23C 109.5
O2S C2S H2S1 109.5
O2S C2S H2S2 109.5
H2S1 C2S H2S2 109.5
O2S C2S H2S3 109.5
H2S1 C2S H2S3 109.5
H2S2 C2S H2S3 109.5
C24' C23' C22' 104.3(9)
C24' C23' H23E 110.9
C22' C23' H23E 110.9
C24' C23' H23D 110.9
C22' C23' H23D 110.9
H23E C23' H23D 108.9
O3S C3S H3S1 109.5
O3S C3S H3S2 109.5
H3S1 C3S H3S2 109.5
O3S C3S H3S3 109.5
H3S1 C3S H3S3 109.5
H3S2 C3S H3S3 109.5
O1S C1S H1S1 109.5
O1S C1S H1S2 109.5
H1S1 C1S H1S2 109.5
O1S C1S H1S3 109.5
H1S1 C1S H1S3 109.5
H1S2 C1S H1S3 109.5

loop_
_geom_bond_atom_site_label_1
_geom_bond_atom_site_label_2
_geom_bond_distance
O4S H4S1 0.9769
O4S H4S2 0.9677
O11' C11' 1.353(6)
O11' C15 1.435(6)
O7' C7' 1.431(7)
O7' C10' 1.442(6)
O2S C2S 1.326(12)
O2S H2S 0.8400
O3S C3S 1.324(14)
O3S H3S 0.8400
O14 C14 1.377(6)
O14 C16 1.456(7)
O12' C16 1.385(7)
O12' C12' 1.398(6)
O12 C12 1.223(7)
O1S C1S 1.507(14)
O1S H1S 0.8400
O11 C11 1.416(7)
O11 H11 0.8400
O31' C31' 1.376(6)
O31' C40 1.421(7)
O27' C27' 1.409(7)
O27' C30' 1.455(7)
O36 C36 1.424(7)
O36 H36 0.8400
O37 C37 1.209(6)
O47 C47 1.219(8)
O32' C41 1.393(7)
O32' C32' 1.404(6)
O51' C51' 1.373(5)
O51' C65 1.428(5)
O47' C50' 1.444(6)
O47' C47' 1.446(5)
O52' C66 1.384(5)
O52' C52' 1.405(5)
O64 C64 1.355(5)
O64 C66 1.459(6)
O61 C61 1.428(6)
O61 H61 0.8400
O62 C62 1.231(6)
O72 C72 1.202(6)
O71' C71' 1.361(6)
O71' C90 1.431(6)
O67' C70' 1.450(7)
O67' C67' 1.465(7)
O72' C91 1.366(6)
O72' C72' 1.412(5)
O89 C89 1.367(6)
O89 C91 1.447(6)
O86 C86 1.433(6)
O86 H86 0.8400
O87 C87 1.257(7)
O97 C97 1.175(7)
C3 C4 1.363(10)
C3 C2 1.407(11)
C3 H3 0.9500
C2 C1 1.356(9)
C2 H2 0.9500
C1 C10 1.430(8)
C1 H1 0.9500
C10 C5 1.429(8)
C10 C9 1.439(8)
C9 C8 1.387(7)
C9 C11 1.534(8)
C8 C14 1.411(8)
C8 C7 1.427(8)
C14 C13 1.352(8)
C13 C12 1.464(8)
C13 C15 1.502(8)
C15 C17 1.493(8)
C15 C16 1.566(8)
C11' C9' 1.364(7)
C11' C12' 1.403(7)
C9' C8' 1.359(7)
C9' C20' 1.536(7)
C20' C10' 1.536(7)
C20' H20A 0.9900
C20' H20B 0.9900
C10' C1' 1.523(7)
C10' C5' 1.540(7)
C1' C2' 1.554(13)
C1' H1'1 0.9900
C1' H1'2 0.9900
C2' C3' 1.723(15)
C2' H2'1 0.9900
C2' H2'2 0.9900
C3' C4' 1.478(9)
C3' H3'1 0.9900
C3' H3'2 0.9900
C18' C4' 1.496(10)
C18' H18A 0.9800
C18' H18B 0.9800
C18' H18C 0.9800
C4' C19' 1.518(9)
C4' C5' 1.567(6)
C19' H19A 0.9800
C19' H19B 0.9800
C19' H19C 0.9800
C5' C6' 1.534(8)
C5' H5' 1.0000
C7' C8' 1.499(7)
C7' C6' 1.512(8)
C7' H7' 1.0000
C8' C14' 1.416(7)
C16 H16 1.0000
C12' C13' 1.380(8)
C13' C14' 1.386(8)
C13' C15' 1.570(8)
C14' H14' 0.9500
C15' C16' 1.482(12)
C15' C17' 1.505(10)
C15' H15' 1.0000
C16' H16A 0.9800
C16' H16B 0.9800
C16' H16C 0.9800
C17' H17A 0.9800
C17' H17B 0.9800
C17' H17C 0.9800
C11 C12 1.521(8)
C11 C21 1.529(9)
C21 C22 1.518(10)
C21 H21A 0.9900
C21 H21B 0.9900
C4 C5 1.401(9)
C4 C18 1.495(10)
C18 H18D 0.9800
C18 H18E 0.9800
C18 H18F 0.9800
C5 C6 1.436(8)
C6 C7 1.324(8)
C6 H6 0.9500
C7 H7 0.9500
C17 H17D 0.9800
C17 H17E 0.9800
C17 H17F 0.9800
C6' H6'1 0.9900
C6' H6'2 0.9900
C28 C27 1.353(9)
C28 C29 1.410(9)
C28 H28 0.9500
C29 C30 1.404(8)
C29 C43 1.504(8)
C30 C31 1.430(8)
C30 C35 1.423(7)
C31 C32 1.361(8)
C31 H31 0.9500
C32 C33 1.411(7)
C32 H32 0.9500
C33 C34 1.390(7)
C33 C39 1.448(8)
C39 C38 1.334(7)
C39 O39 1.359(6)
C38 C37 1.446(8)
C38 C40 1.497(8)
C40 C42 1.518(8)
C40 C41 1.557(8)
C31' C29' 1.359(8)
C31' C32' 1.396(7)
C29' C28' 1.402(7)
C29' C40' 1.510(7)
C40' C30' 1.529(8)
C40' H40A 0.9900
C40' H40B 0.9900
C30' C21' 1.512(8)
C30' C25' 1.564(8)
C25' C26' 1.524(8)
C25' C24' 1.550(8)
C25' H25' 1.0000
C24' C23' 1.472(13)
C24' C38' 1.504(13)
C24' C39' 1.491(12)
C38' H38A 0.9800
C38' H38B 0.9800
C38' H38C 0.9800
C39' H39A 0.9800
C39' H39B 0.9800
C39' H39C 0.9800
C26' C27' 1.544(8)
C26' H26A 0.9900
C26' H26B 0.9900
C27' C28' 1.487(8)
C27' H27' 1.0000
C21' C22' 1.476(13)
C21' H21C 0.9900
C21' H21D 0.9900
C35 C34 1.435(8)
C35 C26 1.459(8)
C34 C36 1.534(7)
C36 C37 1.530(8)
C36 C46 1.546(7)
C46 C47 1.527(7)
C46 H46A 0.9900
C46 H46B 0.9900
C47 C48 1.460(10)
C48 H48A 0.9800
C48 H48B 0.9800
C48 H48C 0.9800
C26 C27 1.342(9)
C26 H26 0.9500
C27 H27 0.9500
C43 H43A 0.9800
C43 H43B 0.9800
C43 H43C 0.9800
O39 C41 1.434(7)
C41 H41 1.0000
C32' C33' 1.361(7)
C33' C34' 1.384(8)
C33' C35' 1.540(8)
C34' C28' 1.383(8)
C34' H34' 0.9500
C35' C36' 1.506(12)
C35' C37' 1.502(11)
C35' H35' 1.0000
C36' H36A 0.9800
C36' H36B 0.9800
C36' H36C 0.9800
C37' H37A 0.9800
C37' H37B 0.9800
C37' H37C 0.9800
C42 H42A 0.9800
C42 H42B 0.9800
C42 H42C 0.9800
C68 C54 1.468(9)
C68 H68A 0.9800
C68 H68B 0.9800
C68 H68C 0.9800
C54 C53 1.393(9)
C54 C55 1.450(7)
C55 C56 1.387(7)
C55 C60 1.425(7)
C60 C51 1.412(7)
C60 C59 1.445(7)
C59 C58 1.375(6)
C59 C61 1.553(6)
C58 C57 1.428(6)
C58 C64 1.447(7)
C64 C63 1.335(6)
C63 C62 1.425(6)
C63 C65 1.499(7)
C65 C67 1.524(7)
C65 C66 1.564(6)
C51' C52' 1.395(6)
C51' C49' 1.399(6)
C49' C48' 1.385(7)
C49' C60' 1.500(6)
C60' C50' 1.531(7)
C60' H60A 0.9900
C60' H60B 0.9900
C50' C41' 1.497(6)
C50' C45' 1.568(7)
C45' C44' 1.543(7)
C45' C46' 1.541(7)
C45' H45' 1.0000
C44' C43' 1.529(8)
C44' C58' 1.523(9)
C44' C59' 1.549(9)
C43' C42' 1.507(8)
C43' H43D 0.9900
C43' H43E 0.9900
C58' H58A 0.9800
C58' H58B 0.9800
C58' H58C 0.9800
C47' C48' 1.513(7)
C47' C46' 1.507(8)
C47' H47' 1.0000
C48' C54' 1.393(6)
C52' C53' 1.378(7)
C53' C54' 1.394(6)
C53' C55' 1.514(6)
C54' H54' 0.9500
C55' C56' 1.477(8)
C55' C57' 1.515(8)
C55' H55' 1.0000
C56' H56A 0.9800
C56' H56B 0.9800
C56' H56C 0.9800
C57' H57A 0.9800
C57' H57B 0.9800
C57' H57C 0.9800
C66 H66 1.0000
C51 C52 1.361(8)
C51 H51 0.9500
C52 C53 1.397(9)
C52 H52 0.9500
C53 H53 0.9500
C56 C57 1.360(8)
C56 H56 0.9500
C57 H57 0.9500
C61 C62 1.525(7)
C61 C71 1.556(6)
C67 H67A 0.9800
C67 H67B 0.9800
C67 H67C 0.9800
C71 C72 1.514(7)
C71 H71A 0.9900
C71 H71B 0.9900
C72 C73 1.483(8)
C73 H73A 0.9800
C73 H73B 0.9800
C73 H73C 0.9800
C46' H46C 0.9900
C46' H46D 0.9900
C41' C42' 1.536(8)
C41' H41A 0.9900
C41' H41B 0.9900
C42' H42D 0.9900
C42' H42E 0.9900
C59' H59A 0.9800
C59' H59B 0.9800
C59' H59C 0.9800
C63' C64' 1.517(10)
C63' C62' 1.535(10)
C63' H63A 0.9900
C63' H63B 0.9900
C62' C61' 1.543(9)
C62' H62A 0.9900
C62' H62B 0.9900
C61' C70' 1.542(8)
C61' H61A 0.9900
C61' H61B 0.9900
C70' C80' 1.529(7)
C70' C65' 1.557(7)
C80' C69' 1.530(7)
C80' H80A 0.9900
C80' H80B 0.9900
C69' C68' 1.363(7)
C69' C71' 1.402(7)
C71' C72' 1.381(7)
C90 C88 1.481(7)
C90 C92 1.521(8)
C90 C91 1.562(8)
C88 C89 1.363(8)
C88 C87 1.387(7)
C89 C83 1.430(7)
C83 C84 1.383(6)
C83 C82 1.427(8)
C82 C81 1.351(7)
C82 H82 0.9500
C81 C80 1.399(7)
C81 H81 0.9500
C80 C79 1.417(7)
C80 C85 1.460(8)
C79 C78 1.386(8)
C79 C93 1.504(9)
C93 H93A 0.9800
C93 H93B 0.9800
C93 H93C 0.9800
C79' C64' 1.565(9)
C79' H79A 0.9800
C79' H79B 0.9800
C79' H79C 0.9800
C64' C78' 1.514(11)
C64' C65' 1.559(7)
C78' H78A 0.9800
C78' H78B 0.9800
C78' H78C 0.9800
C65' C66' 1.513(8)
C65' H65' 1.0000
C66' C67' 1.500(9)
C66' H66A 0.9900
C66' H66B 0.9900
C67' C68' 1.524(6)
C67' H67' 1.0000
C68' C74' 1.400(8)
C74' C73' 1.406(7)
C74' H74' 0.9500
C73' C72' 1.367(7)
C73' C75' 1.519(8)
C91 H91 1.0000
C85 C76 1.416(7)
C85 C84 1.434(7)
C84 C86 1.550(8)
C86 C96 1.536(7)
C86 C87 1.551(8)
C92 H92A 0.9800
C92 H92B 0.9800
C92 H92C 0.9800
C96 C97 1.517(8)
C96 H96A 0.9900
C96 H96B 0.9900
C97 C98 1.498(9)
C98 H98A 0.9800
C98 H98B 0.9800
C98 H98C 0.9800
C76 C77 1.375(8)
C76 H76 0.9500
C77 C78 1.384(9)
C77 H77 0.9500
C78 H78 0.9500
C75' C77' 1.510(10)
C75' C76' 1.505(12)
C75' H75' 1.0000
C76' H76A 0.9800
C76' H76B 0.9800
C76' H76C 0.9800
C77' H77A 0.9800
C77' H77B 0.9800
C77' H77C 0.9800
C22 O22 1.240(14)
C22 C23 1.370(17)
C22' C23' 1.750(17)
C22' H22A 0.9900
C22' H22B 0.9900
C23 H23A 0.9800
C23 H23B 0.9800
C23 H23C 0.9800
C2S H2S1 0.9800
C2S H2S2 0.9800
C2S H2S3 0.9800
C23' H23E 0.9900
C23' H23D 0.9900
C3S H3S1 0.9800
C3S H3S2 0.9800
C3S H3S3 0.9800
C1S H1S1 0.9800
C1S H1S2 0.9800
C1S H1S3 0.9800

loop_
_geom_hbond_atom_site_label_D
_geom_hbond_atom_site_label_H
_geom_hbond_atom_site_label_A
_geom_hbond_distance_DH
_geom_hbond_distance_HA
_geom_hbond_distance_DA
_geom_hbond_angle_DHA
_geom_hbond_site_symmetry_A
O4S H4S1 O2S 0.98 1.79 2.703(7) 155.0 .
O4S H4S2 O47' 0.97 1.85 2.813(5) 174.9 2_646
O3S H3S O67' 0.84 1.93 2.738(7) 161.1 2_656
O11 H11 O22 0.84 1.97 2.710(10) 146.0 .
O36 H36 O47 0.84 2.00 2.732(6) 145.8 .
O61 H61 O2S 0.84 2.03 2.865(6) 174.0 2_646

loop_
_geom_torsion_atom_site_label_1
_geom_torsion_atom_site_label_2
_geom_torsion_atom_site_label_3
_geom_torsion_atom_site_label_4
_geom_torsion
C4 C3 C2 C1 -3.6(10)
C3 C2 C1 C10 2.9(9)
C2 C1 C10 C5 -2.4(8)
C2 C1 C10 C9 179.9(5)
C1 C10 C9 C8 -178.8(5)
C5 C10 C9 C8 3.5(7)
C1 C10 C9 C11 -6.2(7)
C5 C10 C9 C11 176.1(5)
C10 C9 C8 C14 -177.9(5)
C11 C9 C8 C14 9.3(7)
C10 C9 C8 C7 -2.4(7)
C11 C9 C8 C7 -175.1(5)
C16 O14 C14 C13 6.9(6)
C16 O14 C14 C8 -174.7(5)
C9 C8 C14 C13 -4.4(8)
C7 C8 C14 C13 -179.8(5)
C9 C8 C14 O14 177.5(5)
C7 C8 C14 O14 2.0(8)
O14 C14 C13 C12 -175.9(4)
C8 C14 C13 C12 5.8(8)
O14 C14 C13 C15 -0.4(6)
C8 C14 C13 C15 -178.7(5)
C11' O11' C15 C17 -171.1(4)
C11' O11' C15 C13 64.3(6)
C11' O11' C15 C16 -46.7(6)
C14 C13 C15 O11' -122.8(5)
C12 C13 C15 O11' 51.9(7)
C14 C13 C15 C17 116.9(6)
C12 C13 C15 C17 -68.3(7)
C14 C13 C15 C16 -5.6(6)
C12 C13 C15 C16 169.1(5)
C15 O11' C11' C9' -135.3(5)
C15 O11' C11' C12' 45.0(6)
O11' C11' C9' C8' -176.7(4)
C12' C11' C9' C8' 3.0(7)
O11' C11' C9' C20' -0.4(7)
C12' C11' C9' C20' 179.3(4)
C8' C9' C20' C10' -14.5(6)
C11' C9' C20' C10' 169.2(4)
C7' O7' C10' C1' 162.1(4)
C7' O7' C10' C5' 38.5(4)
C7' O7' C10' C20' -79.0(4)
C9' C20' C10' O7' 49.5(5)
C9' C20' C10' C1' 165.7(4)
C9' C20' C10' C5' -64.2(5)
O7' C10' C1' C2' -78.5(7)
C5' C10' C1' C2' 38.3(8)
C20' C10' C1' C2' 165.6(6)
C10' C1' C2' C3' -21.8(11)
C1' C2' C3' C4' -29.2(10)
C2' C3' C4' C18' -55.5(7)
C2' C3' C4' C19' -171.7(6)
C2' C3' C4' C5' 65.6(7)
O7' C10' C5' C6' -12.5(5)
C1' C10' C5' C6' -130.3(5)
C20' C10' C5' C6' 102.2(5)
O7' C10' C5' C4' 114.9(4)
C1' C10' C5' C4' -2.9(6)
C20' C10' C5' C4' -130.5(4)
C3' C4' C5' C10' -53.4(7)
C18' C4' C5' C10' 68.7(7)
C19' C4' C5' C10' -177.5(7)
C3' C4' C5' C6' 67.2(7)
C18' C4' C5' C6' -170.7(7)
C19' C4' C5' C6' -56.9(8)
C10' O7' C7' C8' 69.8(4)
C10' O7' C7' C6' -49.4(4)
C11' C9' C8' C14' 0.5(7)
C20' C9' C8' C14' -175.7(4)
C11' C9' C8' C7' -176.8(5)
C20' C9' C8' C7' 6.9(7)
O7' C7' C8' C9' -34.2(6)
C6' C7' C8' C9' 78.6(6)
O7' C7' C8' C14' 148.5(5)
C6' C7' C8' C14' -98.7(6)
C12' O12' C16 O14 -84.2(5)
C12' O12' C16 C15 36.1(7)
C14 O14 C16 O12' 115.3(5)
C14 O14 C16 C15 -10.3(6)
O11' C15 C16 O12' 6.5(7)
C17 C15 C16 O12' 125.6(6)
C13 C15 C16 O12' -112.6(5)
O11' C15 C16 O14 128.4(4)
C17 C15 C16 O14 -112.5(5)
C13 C15 C16 O14 9.3(5)
C16 O12' C12' C13' 145.6(5)
C16 O12' C12' C11' -41.7(6)
O11' C11' C12' C13' 173.3(5)
C9' C11' C12' C13' -6.4(7)
O11' C11' C12' O12' 0.5(6)
C9' C11' C12' O12' -179.2(4)
O12' C12' C13' C14' 178.4(5)
C11' C12' C13' C14' 5.9(8)
O12' C12' C13' C15' 0.3(8)
C11' C12' C13' C15' -172.2(5)
C12' C13' C14' C8' -2.4(8)
C15' C13' C14' C8' 175.8(5)
C9' C8' C14' C13' -0.8(8)
C7' C8' C14' C13' 176.5(5)
C12' C13' C15' C16' -63.1(9)
C14' C13' C15' C16' 118.9(7)
C12' C13' C15' C17' 69.0(8)
C14' C13' C15' C17' -109.0(8)
C8 C9 C11 O11 -134.9(5)
C10 C9 C11 O11 52.4(6)
C8 C9 C11 C12 -15.7(7)
C10 C9 C11 C12 171.6(4)
C8 C9 C11 C21 101.7(6)
C10 C9 C11 C21 -71.0(6)
C14 C13 C12 O12 168.4(6)
C15 C13 C12 O12 -6.1(9)
C14 C13 C12 C11 -12.4(7)
C15 C13 C12 C11 173.1(5)
O11 C11 C12 O12 -43.5(7)
C21 C11 C12 O12 78.1(6)
C9 C11 C12 O12 -163.6(5)
O11 C11 C12 C13 137.3(5)
C21 C11 C12 C13 -101.1(5)
C9 C11 C12 C13 17.1(7)
O11 C11 C21 C22 47.2(9)
C12 C11 C21 C22 -69.2(8)
C9 C11 C21 C22 166.7(7)
C2 C3 C4 C5 3.7(9)
C2 C3 C4 C18 -175.6(6)
C3 C4 C5 C6 -178.2(5)
C18 C4 C5 C6 1.0(8)
C3 C4 C5 C10 -3.2(8)
C18 C4 C5 C10 176.1(6)
C1 C10 C5 C4 2.5(8)
C9 C10 C5 C4 -179.7(5)
C1 C10 C5 C6 177.9(5)
C9 C10 C5 C6 -4.4(7)
C4 C5 C6 C7 179.8(5)
C10 C5 C6 C7 4.5(8)
C5 C6 C7 C8 -3.6(8)
C9 C8 C7 C6 2.4(8)
C14 C8 C7 C6 177.9(5)
O7' C7' C6' C5' 40.1(5)
C8' C7' C6' C5' -76.8(5)
C10' C5' C6' C7' -16.3(5)
C4' C5' C6' C7' -142.9(4)
C27 C28 C29 C30 0.6(8)
C27 C28 C29 C43 179.3(5)
C28 C29 C30 C31 177.0(5)
C43 C29 C30 C31 -1.7(8)
C28 C29 C30 C35 -1.0(8)
C43 C29 C30 C35 -179.7(5)
C29 C30 C31 C32 -177.0(5)
C35 C30 C31 C32 1.1(8)
C30 C31 C32 C33 -2.3(8)
C31 C32 C33 C34 0.6(8)
C31 C32 C33 C39 177.6(5)
C34 C33 C39 C38 -3.3(8)
C32 C33 C39 C38 179.7(5)
C34 C33 C39 O39 175.0(5)
C32 C33 C39 O39 -2.0(7)
O39 C39 C38 C37 -175.8(5)
C33 C39 C38 C37 2.6(8)
O39 C39 C38 C40 0.2(6)
C33 C39 C38 C40 178.6(5)
C31' O31' C40 C38 62.9(6)
C31' O31' C40 C42 -173.4(5)
C31' O31' C40 C41 -49.4(6)
C39 C38 C40 O31' -126.7(5)
C37 C38 C40 O31' 48.7(8)
C39 C38 C40 C42 113.7(6)
C37 C38 C40 C42 -70.8(7)
C39 C38 C40 C41 -7.6(6)
C37 C38 C40 C41 167.8(6)
C40 O31' C31' C29' -137.6(5)
C40 O31' C31' C32' 45.2(6)
O31' C31' C29' C28' -176.6(4)
C32' C31' C29' C28' 0.4(7)
O31' C31' C29' C40' 0.0(7)
C32' C31' C29' C40' 177.1(5)
C31' C29' C40' C30' 172.6(5)
C28' C29' C40' C30' -10.9(7)
C27' O27' C30' C21' 162.9(5)
C27' O27' C30' C40' -76.9(5)
C27' O27' C30' C25' 39.7(5)
C29' C40' C30' O27' 46.5(5)
C29' C40' C30' C21' 162.8(5)
C29' C40' C30' C25' -65.4(6)
O27' C30' C25' C26' -11.9(5)
C21' C30' C25' C26' -128.6(5)
C40' C30' C25' C26' 101.7(5)
O27' C30' C25' C24' 115.9(6)
C21' C30' C25' C24' -0.8(8)
C40' C30' C25' C24' -130.6(6)
C26' C25' C24' C23' 66.1(9)
C30' C25' C24' C23' -54.9(10)
C26' C25' C24' C38' -171.1(7)
C30' C25' C24' C38' 67.9(9)
C26' C25' C24' C39' -55.9(9)
C30' C25' C24' C39' -176.9(7)
C30' C25' C26' C27' -17.1(5)
C24' C25' C26' C27' -143.6(5)
C30' O27' C27' C28' 69.9(5)
C30' O27' C27' C26' -51.3(5)
C25' C26' C27' O27' 41.8(5)
C25' C26' C27' C28' -77.7(6)
O27' C30' C21' C22' -77.2(8)
C40' C30' C21' C22' 166.7(7)
C25' C30' C21' C22' 37.8(9)
C29 C30 C35 C34 179.8(5)
C31 C30 C35 C34 1.7(7)
C29 C30 C35 C26 0.4(7)
C31 C30 C35 C26 -177.7(5)
C32 C33 C34 C35 2.2(7)
C39 C33 C34 C35 -174.8(4)
C32 C33 C34 C36 -176.6(5)
C39 C33 C34 C36 6.4(7)
C30 C35 C34 C33 -3.3(7)
C26 C35 C34 C33 176.1(5)
C30 C35 C34 C36 175.4(5)
C26 C35 C34 C36 -5.2(8)
C33 C34 C36 O36 -128.5(5)
C35 C34 C36 O36 52.7(6)
C33 C34 C36 C37 -9.0(7)
C35 C34 C36 C37 172.3(5)
C33 C34 C36 C46 108.6(5)
C35 C34 C36 C46 -70.1(6)
C39 C38 C37 O37 176.4(6)
C40 C38 C37 O37 1.3(9)
C39 C38 C37 C36 -5.2(8)
C40 C38 C37 C36 179.8(5)
O36 C36 C37 O37 -53.1(7)
C34 C36 C37 O37 -173.2(5)
C46 C36 C37 O37 67.4(6)
O36 C36 C37 C38 128.4(5)
C34 C36 C37 C38 8.3(7)
C46 C36 C37 C38 -111.1(5)
O36 C36 C46 C47 49.2(7)
C37 C36 C46 C47 -66.5(6)
C34 C36 C46 C47 168.4(5)
C36 C46 C47 O47 -53.5(8)
C36 C46 C47 C48 129.2(6)
C30 C35 C26 C27 0.8(8)
C34 C35 C26 C27 -178.6(5)
C29 C28 C27 C26 0.6(10)
C35 C26 C27 C28 -1.3(9)
C38 C39 O39 C41 8.2(6)
C33 C39 O39 C41 -170.3(5)
C32' O32' C41 O39 -86.1(5)
C32' O32' C41 C40 32.8(7)
C39 O39 C41 O32' 111.2(5)
C39 O39 C41 C40 -12.6(6)
O31' C40 C41 O32' 11.0(7)
C38 C40 C41 O32' -108.9(5)
C42 C40 C41 O32' 130.3(5)
O31' C40 C41 O39 131.7(5)
C38 C40 C41 O39 11.9(5)
C42 C40 C41 O39 -108.9(5)
C29' C31' C32' C33' -1.5(8)
O31' C31' C32' C33' 175.6(4)
C29' C31' C32' O32' -176.8(4)
O31' C31' C32' O32' 0.4(7)
C41 O32' C32' C33' 144.3(5)
C41 O32' C32' C31' -40.5(7)
C31' C32' C33' C34' 0.6(8)
O32' C32' C33' C34' 175.6(5)
C31' C32' C33' C35' -177.0(5)
O32' C32' C33' C35' -1.9(8)
C32' C33' C34' C28' 1.3(8)
C35' C33' C34' C28' 178.8(6)
C33' C34' C28' C29' -2.3(8)
C33' C34' C28' C27' 179.6(5)
C31' C29' C28' C34' 1.4(7)
C40' C29' C28' C34' -175.3(5)
C31' C29' C28' C27' 179.6(5)
C40' C29' C28' C27' 2.9(7)
O27' C27' C28' C34' 145.6(5)
C26' C27' C28' C34' -100.6(6)
O27' C27' C28' C29' -32.5(6)
C26' C27' C28' C29' 81.3(6)
C32' C33' C35' C36' -69.4(8)
C34' C33' C35' C36' 113.2(7)
C32' C33' C35' C37' 160.8(6)
C34' C33' C35' C37' -16.6(9)
C53 C54 C55 C56 177.3(5)
C68 C54 C55 C56 -2.8(8)
C53 C54 C55 C60 -2.3(7)
C68 C54 C55 C60 177.6(5)
C56 C55 C60 C51 -177.1(5)
C54 C55 C60 C51 2.5(7)
C56 C55 C60 C59 0.6(7)
C54 C55 C60 C59 -179.9(4)
C51 C60 C59 C58 172.6(4)
C55 C60 C59 C58 -5.0(6)
C51 C60 C59 C61 -7.8(6)
C55 C60 C59 C61 174.7(4)
C60 C59 C58 C57 6.4(7)
C61 C59 C58 C57 -173.2(4)
C60 C59 C58 C64 -171.0(4)
C61 C59 C58 C64 9.3(6)
C66 O64 C64 C63 0.2(5)
C66 O64 C64 C58 -178.2(4)
C59 C58 C64 C63 -6.3(7)
C57 C58 C64 C63 176.2(5)
C59 C58 C64 O64 171.8(4)
C57 C58 C64 O64 -5.7(6)
O64 C64 C63 C62 -177.6(4)
C58 C64 C63 C62 0.6(7)
O64 C64 C63 C65 2.0(5)
C58 C64 C63 C65 -179.7(4)
C51' O51' C65 C63 71.0(4)
C51' O51' C65 C67 -163.6(4)
C51' O51' C65 C66 -41.1(5)
C64 C63 C65 O51' -121.6(4)
C62 C63 C65 O51' 58.0(6)
C64 C63 C65 C67 116.6(4)
C62 C63 C65 C67 -63.8(6)
C64 C63 C65 C66 -3.1(5)
C62 C63 C65 C66 176.5(5)
C65 O51' C51' C52' 44.5(5)
C65 O51' C51' C49' -137.9(4)
O51' C51' C49' C48' -171.5(4)
C52' C51' C49' C48' 6.1(7)
O51' C51' C49' C60' 3.9(7)
C52' C51' C49' C60' -178.6(4)
C48' C49' C60' C50' -12.5(6)
C51' C49' C60' C50' 172.4(4)
C47' O47' C50' C41' 162.4(4)
C47' O47' C50' C60' -78.8(4)
C47' O47' C50' C45' 40.1(4)
C49' C60' C50' O47' 48.6(5)
C49' C60' C50' C41' 164.8(4)
C49' C60' C50' C45' -64.3(5)
O47' C50' C45' C44' 110.0(4)
C41' C50' C45' C44' -6.8(6)
C60' C50' C45' C44' -135.7(4)
O47' C50' C45' C46' -15.0(4)
C41' C50' C45' C46' -131.9(4)
C60' C50' C45' C46' 99.3(4)
C46' C45' C44' C43' 76.3(6)
C50' C45' C44' C43' -42.9(6)
C46' C45' C44' C58' -161.3(5)
C50' C45' C44' C58' 79.5(6)
C46' C45' C44' C59' -42.6(7)
C50' C45' C44' C59' -161.8(5)
C58' C44' C43' C42' -61.7(7)
C45' C44' C43' C42' 60.2(6)
C59' C44' C43' C42' 179.8(5)
C50' O47' C47' C48' 69.8(5)
C50' O47' C47' C46' -50.1(4)
C51' C49' C48' C54' -3.6(7)
C60' C49' C48' C54' -178.9(5)
C51' C49' C48' C47' 179.7(4)
C60' C49' C48' C47' 4.4(7)
O47' C47' C48' C49' -32.5(6)
C46' C47' C48' C49' 80.8(5)
O47' C47' C48' C54' 150.8(4)
C46' C47' C48' C54' -95.9(5)
O51' C51' C52' C53' 171.8(4)
C49' C51' C52' C53' -5.8(7)
O51' C51' C52' O52' -2.6(6)
C49' C51' C52' O52' 179.9(4)
C66 O52' C52' C53' 145.3(4)
C66 O52' C52' C51' -40.2(5)
C51' C52' C53' C54' 2.4(7)
O52' C52' C53' C54' 176.6(4)
C51' C52' C53' C55' -172.4(5)
O52' C52' C53' C55' 1.7(7)
C49' C48' C54' C53' 0.5(7)
C47' C48' C54' C53' 177.0(5)
C52' C53' C54' C48' 0.2(7)
C55' C53' C54' C48' 175.2(5)
C52' C53' C55' C56' -137.0(5)
C54' C53' C55' C56' 48.4(7)
C52' C53' C55' C57' 99.0(6)
C54' C53' C55' C57' -75.6(6)
C52' O52' C66 O64 -80.4(4)
C52' O52' C66 C65 40.0(5)
C64 O64 C66 O52' 123.9(4)
C64 O64 C66 C65 -2.2(4)
O51' C65 C66 O52' 0.0(6)
C63 C65 C66 O52' -118.9(4)
C67 C65 C66 O52' 119.9(5)
O51' C65 C66 O64 122.0(4)
C63 C65 C66 O64 3.1(4)
C67 C65 C66 O64 -118.1(4)
C55 C60 C51 C52 -1.6(7)
C59 C60 C51 C52 -179.1(5)
C60 C51 C52 C53 0.5(8)
C51 C52 C53 C54 -0.4(9)
C55 C54 C53 C52 1.2(8)
C68 C54 C53 C52 -178.7(6)
C60 C55 C56 C57 2.6(8)
C54 C55 C56 C57 -177.0(5)
C55 C56 C57 C58 -1.2(8)
C59 C58 C57 C56 -3.4(7)
C64 C58 C57 C56 174.1(4)
C58 C59 C61 O61 -125.0(4)
C60 C59 C61 O61 55.3(5)
C58 C59 C61 C62 -7.2(6)
C60 C59 C61 C62 173.1(4)
C58 C59 C61 C71 115.0(5)
C60 C59 C61 C71 -64.6(5)
C64 C63 C62 O62 179.8(5)
C65 C63 C62 O62 0.2(8)
C64 C63 C62 C61 1.4(7)
C65 C63 C62 C61 -178.1(4)
O61 C61 C62 O62 -58.2(5)
C71 C61 C62 O62 59.5(5)
C59 C61 C62 O62 -176.8(4)
O61 C61 C62 C63 120.3(4)
C71 C61 C62 C63 -122.1(4)
C59 C61 C62 C63 1.7(6)
O61 C61 C71 C72 169.0(4)
C62 C61 C71 C72 54.0(5)
C59 C61 C71 C72 -72.7(5)
C61 C71 C72 O72 -1.9(7)
C61 C71 C72 C73 179.5(4)
O47' C47' C46' C45' 38.7(4)
C48' C47' C46' C45' -78.6(5)
C44' C45' C46' C47' -139.7(4)
C50' C45' C46' C47' -14.1(4)
O47' C50' C41' C42' -71.1(6)
C60' C50' C41' C42' 173.4(5)
C45' C50' C41' C42' 43.9(6)
C44' C43' C42' C41' -24.8(7)
C50' C41' C42' C43' -28.1(7)
C64' C63' C62' C61' -25.6(11)
C63' C62' C61' C70' -26.7(10)
C67' O67' C70' C61' 161.7(4)
C67' O67' C70' C80' -80.0(5)
C67' O67' C70' C65' 38.4(4)
C62' C61' C70' O67' -72.5(7)
C62' C61' C70' C80' 172.1(6)
C62' C61' C70' C65' 42.7(8)
O67' C70' C80' C69' 48.9(5)
C61' C70' C80' C69' 165.9(5)
C65' C70' C80' C69' -63.0(6)
C70' C80' C69' C68' -11.9(7)
C70' C80' C69' C71' 172.2(5)
C90 O71' C71' C72' 42.7(6)
C90 O71' C71' C69' -137.0(5)
C68' C69' C71' O71' -175.3(4)
C80' C69' C71' O71' 0.7(7)
C68' C69' C71' C72' 5.1(7)
C80' C69' C71' C72' -179.0(5)
C71' O71' C90 C88 69.4(5)
C71' O71' C90 C92 -166.3(4)
C71' O71' C90 C91 -44.7(5)
O71' C90 C88 C89 -121.6(4)
C92 C90 C88 C89 118.9(5)
C91 C90 C88 C89 -2.2(5)
O71' C90 C88 C87 58.5(7)
C92 C90 C88 C87 -61.0(7)
C91 C90 C88 C87 177.9(5)
C91 O89 C89 C88 4.7(5)
C91 O89 C89 C83 -174.2(4)
C87 C88 C89 O89 178.6(4)
C90 C88 C89 O89 -1.4(6)
C87 C88 C89 C83 -2.7(8)
C90 C88 C89 C83 177.4(4)
O89 C89 C83 C84 175.7(4)
C88 C89 C83 C84 -3.0(7)
O89 C89 C83 C82 -0.3(6)
C88 C89 C83 C82 -179.1(5)
C84 C83 C82 C81 -2.5(7)
C89 C83 C82 C81 173.5(4)
C83 C82 C81 C80 -2.2(8)
C82 C81 C80 C79 -174.3(5)
C82 C81 C80 C85 3.9(7)
C81 C80 C79 C78 176.4(5)
C85 C80 C79 C78 -1.8(7)
C81 C80 C79 C93 -3.7(8)
C85 C80 C79 C93 178.1(5)
C62' C63' C64' C78' -60.3(8)
C62' C63' C64' C79' 180.0(7)
C62' C63' C64' C65' 63.0(8)
C63' C64' C65' C66' 73.5(7)
C78' C64' C65' C66' -162.2(5)
C79' C64' C65' C66' -43.3(8)
C63' C64' C65' C70' -46.0(7)
C78' C64' C65' C70' 78.3(7)
C79' C64' C65' C70' -162.8(6)
O67' C70' C65' C66' -12.9(5)
C61' C70' C65' C66' -131.1(5)
C80' C70' C65' C66' 100.7(5)
O67' C70' C65' C64' 112.5(5)
C61' C70' C65' C64' -5.6(7)
C80' C70' C65' C64' -133.9(5)
C64' C65' C66' C67' -140.6(5)
C70' C65' C66' C67' -16.2(5)
C70' O67' C67' C66' -49.0(5)
C70' O67' C67' C68' 68.6(5)
C65' C66' C67' O67' 39.2(5)
C65' C66' C67' C68' -74.8(5)
C71' C69' C68' C74' -4.5(8)
C80' C69' C68' C74' 179.6(5)
C71' C69' C68' C67' 178.6(5)
C80' C69' C68' C67' 2.7(7)
O67' C67' C68' C69' -30.0(7)
C66' C67' C68' C69' 79.7(6)
O67' C67' C68' C74' 153.0(5)
C66' C67' C68' C74' -97.3(6)
C69' C68' C74' C73' 1.5(8)
C67' C68' C74' C73' 178.3(5)
C68' C74' C73' C72' 1.1(8)
C68' C74' C73' C75' -176.4(5)
C74' C73' C72' C71' -0.4(8)
C75' C73' C72' C71' 177.1(5)
C74' C73' C72' O72' 173.5(5)
C75' C73' C72' O72' -9.0(8)
O71' C71' C72' C73' 177.6(5)
C69' C71' C72' C73' -2.7(8)
O71' C71' C72' O72' 3.5(7)
C69' C71' C72' O72' -176.9(4)
C91 O72' C72' C73' 139.3(5)
C91 O72' C72' C71' -46.2(6)
C72' O72' C91 O89 -78.9(5)
C72' O72' C91 C90 40.3(6)
C89 O89 C91 O72' 118.7(4)
C89 O89 C91 C90 -5.8(5)
O71' C90 C91 O72' 3.9(6)
C88 C90 C91 O72' -116.5(4)
C92 C90 C91 O72' 121.3(5)
O71' C90 C91 O89 125.1(4)
C88 C90 C91 O89 4.8(5)
C92 C90 C91 O89 -117.4(5)
C81 C80 C85 C76 -176.1(5)
C79 C80 C85 C76 2.2(7)
C81 C80 C85 C84 -1.1(7)
C79 C80 C85 C84 177.1(4)
C89 C83 C84 C85 -170.8(4)
C82 C83 C84 C85 5.2(7)
C89 C83 C84 C86 8.0(6)
C82 C83 C84 C86 -176.0(4)
C76 C85 C84 C83 171.4(5)
C80 C85 C84 C83 -3.3(6)
C76 C85 C84 C86 -7.4(7)
C80 C85 C84 C86 177.9(4)
C83 C84 C86 O86 -124.2(4)
C85 C84 C86 O86 54.6(5)
C83 C84 C86 C96 115.2(5)
C85 C84 C86 C96 -66.0(6)
C83 C84 C86 C87 -7.4(6)
C85 C84 C86 C87 171.4(4)
C89 C88 C87 O87 -178.2(6)
C90 C88 C87 O87 1.7(10)
C89 C88 C87 C86 2.8(8)
C90 C88 C87 C86 -177.3(5)
O86 C86 C87 O87 -60.8(7)
C96 C86 C87 O87 59.3(7)
C84 C86 C87 O87 -177.1(5)
O86 C86 C87 C88 118.2(5)
C96 C86 C87 C88 -121.7(6)
C84 C86 C87 C88 1.9(7)
O86 C86 C96 C97 176.2(5)
C87 C86 C96 C97 59.1(6)
C84 C86 C96 C97 -66.6(6)
C86 C96 C97 O97 -9.4(10)
C86 C96 C97 C98 174.5(6)
C84 C85 C76 C77 -175.5(5)
C80 C85 C76 C77 -0.9(7)
C85 C76 C77 C78 -0.9(8)
C80 C79 C78 C77 0.1(8)
C93 C79 C78 C77 -179.8(6)
C76 C77 C78 C79 1.3(9)
C72' C73' C75' C77' 149.5(8)
C74' C73' C75' C77' -33.2(10)
C72' C73' C75' C76' -81.9(7)
C74' C73' C75' C76' 95.4(7)
C11 C21 C22 O22 -46.3(12)
C11 C21 C22 C23 133.4(11)
C30' C21' C22' C23' -23.0(13)
C38' C24' C23' C22' -56.8(9)
C39' C24' C23' C22' -173.4(8)
C25' C24' C23' C22' 65.0(10)
C21' C22' C23' C24' -28.1(13)
